data_7106478
loop_
_publ_author_name
'Andrew McRobbie'
'Asad R. Sarwar'
'Steven Yeninas'
'Harriott Nowell'
'Michael L. Baker'
'David Allan'
'Marshall Luban'
'Christopher A. Muryn'
'Robin  G. Pritchard'
'Ruslan Prozorov'
'Grigore A. Timco'
'Floriana Tuna'
'George F. S. Whitehead'
'Richard E. P. Winpenny'

_publ_section_title
;
 Chromium Chains as Polydentate Fluoride Ligands for Lanthanides
;
_journal_name_full Chem.Commun.
_journal_page_first 6251
_journal_paper_doi 10.1039/c1cc11516b
_journal_volume 47
_journal_year 2011
_chemical_absolute_configuration unk
_chemical_compound_source 'synthesis as described'
_chemical_formula_moiety 'C86 H156 Ce Cr6 F7 N2 O31'
_chemical_formula_sum 'C86 H156 Ce Cr6 F7 N2 O31'
_chemical_formula_weight 2299.25
_chemical_name_systematic
;
?
;
_space_group_IT_number 33
_symmetry_cell_setting orthorhombic
_symmetry_Int_Tables_number 33
_symmetry_space_group_name_Hall 'P 2c -2n'
_symmetry_space_group_name_H-M 'P n a 21'
_audit_creation_date 2011-03-11T17:52:16-00:00
_audit_creation_method 'WinGX routine CIF_UPDATE'
_cell_angle_alpha 90
_cell_angle_beta 90
_cell_angle_gamma 90
_cell_formula_units_Z 4
_cell_length_a 26.8824(3)
_cell_length_b 23.1806(3)
_cell_length_c 19.5962(2)
_cell_measurement_reflns_used 19135
_cell_measurement_temperature 100(2)
_cell_measurement_theta_max 20
_cell_measurement_theta_min 2
_cell_measurement_wavelength 0.71073
_cell_volume 12211.4(2)
_computing_cell_refinement 'HKL Scalepack (Otwinowski & Minor 1997)'
_computing_data_collection 'Collect (Nonius BV, 1997-2000)'
_computing_data_reduction 'HKL Denzo and Scalepack (Otwinowski & Minor 1997)'
_computing_molecular_graphics 'Ortep-3 for Windows (Farrugia, 1997)'
_computing_publication_material 'WinGX publication routines (Farrugia, 1999)'
_computing_structure_refinement 'SHELXL-97 (Sheldrick, 2008)'
_computing_structure_solution 'SIR92 (Giacovazzo et al, 1993)'
_diffrn_ambient_temperature 100(2)
_diffrn_detector 'CCD plate'
_diffrn_detector_area_resol_mean 9
_diffrn_measured_fraction_theta_full 0.996
_diffrn_measured_fraction_theta_max 0.996
_diffrn_measurement_device '95mm CCD camera on \k-goniostat'
_diffrn_measurement_device_type KappaCCD
_diffrn_measurement_method 'CCD rotation images, thick slices'
_diffrn_orient_matrix_type 'by Nonius Collect from scalepack cell'
_diffrn_orient_matrix_UB_11 0.75558E-2
_diffrn_orient_matrix_UB_12 0.393255E-1
_diffrn_orient_matrix_UB_13 0.142663E-1
_diffrn_orient_matrix_UB_21 0.361313E-1
_diffrn_orient_matrix_UB_22 -0.158948E-1
_diffrn_orient_matrix_UB_23 0.02241
_diffrn_orient_matrix_UB_31 0.352354E-1
_diffrn_orient_matrix_UB_32 0.78661E-2
_diffrn_orient_matrix_UB_33 -0.260391E-1
_diffrn_radiation_monochromator graphite
_diffrn_radiation_probe x-ray
_diffrn_radiation_type MoK\a
_diffrn_radiation_wavelength 0.71073
_diffrn_reflns_av_R_equivalents 0.062
_diffrn_reflns_av_unetI/netI 0.0401
_diffrn_reflns_limit_h_max 27
_diffrn_reflns_limit_h_min -27
_diffrn_reflns_limit_k_max 23
_diffrn_reflns_limit_k_min -23
_diffrn_reflns_limit_l_max 19
_diffrn_reflns_limit_l_min -19
_diffrn_reflns_number 65943
_diffrn_reflns_reduction_process
;
Scaled and merged with Sortav
R.H. Blessing, (1987) Cryst. Rev. 1, 3-58
R.H. Blessing, (1989) J. Appl. Cryst. 22, 396-397
;
_diffrn_reflns_theta_full 21
_diffrn_reflns_theta_max 21
_diffrn_reflns_theta_min 2.93
_diffrn_source 'Enraf Nonius FR590'
_exptl_absorpt_coefficient_mu 0.952
_exptl_absorpt_correction_T_max 0.8943
_exptl_absorpt_correction_T_min 0.7967
_exptl_absorpt_correction_type multi-scan
_exptl_absorpt_process_details
;
Blessing, R. H. (1989) J. Appl. Cryst. 22, 396-397.
;
_exptl_crystal_colour green
_exptl_crystal_density_diffrn 1.251
_exptl_crystal_density_method 'not measured'
_exptl_crystal_description block
_exptl_crystal_F_000 4796
_exptl_crystal_size_max 0.25
_exptl_crystal_size_mid 0.2
_exptl_crystal_size_min 0.12
_refine_diff_density_max 1.001
_refine_diff_density_min -0.653
_refine_diff_density_rms 0.104
_refine_ls_abs_structure_details 'Flack H D (1983), Acta Cryst. A39, 876-881'
_refine_ls_abs_structure_Flack 0.40(2)
_refine_ls_extinction_method none
_refine_ls_goodness_of_fit_ref 1.062
_refine_ls_hydrogen_treatment constr
_refine_ls_matrix_type full
_refine_ls_number_parameters 1201
_refine_ls_number_reflns 12678
_refine_ls_number_restraints 1674
_refine_ls_restrained_S_all 1.098
_refine_ls_R_factor_all 0.0695
_refine_ls_R_factor_gt 0.0587
_refine_ls_shift/su_max 0.021
_refine_ls_shift/su_mean 0
_refine_ls_structure_factor_coef Fsqd
_refine_ls_weighting_details 'calc w=1/[\s^2^(Fo^2^)+(0.0936P)^2^+55.4003P] where P=(Fo^2^+2Fc^2^)/3'
_refine_ls_weighting_scheme calc
_refine_ls_wR_factor_gt 0.1513
_refine_ls_wR_factor_ref 0.1632
_reflns_number_gt 11366
_reflns_number_total 12678
_reflns_threshold_expression >2\s(I)
_cod_data_source_file c1cc11516b.txt
_cod_data_source_block cecr6
_cod_database_code 7106478

loop_
_symmetry_equiv_pos_as_xyz
'x, y, z'
'-x, -y, z+1/2'
'-x+1/2, y+1/2, z+1/2'
'x+1/2, -y+1/2, z'

loop_
_atom_site_label
_atom_site_type_symbol
_atom_site_fract_x
_atom_site_fract_y
_atom_site_fract_z
_atom_site_U_iso_or_equiv
_atom_site_adp_type
_atom_site_occupancy
_atom_site_symmetry_multiplicity
_atom_site_calc_flag
_atom_site_refinement_flags
_atom_site_disorder_assembly
_atom_site_disorder_group
Ce1 Ce 0.174354(19) 0.57384(2) 0.50820(3) 0.02890(18) Uani 1 1 d . . .
Cr1 Cr 0.11392(6) 0.62108(8) 0.68054(8) 0.0325(4) Uani 1 1 d . . .
Cr2 Cr 0.14640(6) 0.60075(7) 0.84677(8) 0.0334(4) Uani 1 1 d . . .
Cr3 Cr 0.24908(7) 0.53940(9) 0.91655(9) 0.0458(5) Uani 1 1 d . . .
Cr4 Cr 0.34761(6) 0.47805(7) 0.83921(9) 0.0340(4) Uani 1 1 d . . .
Cr5 Cr 0.36489(6) 0.44751(8) 0.67232(9) 0.0366(4) Uani 1 1 d . . .
Cr6 Cr 0.30304(6) 0.49619(8) 0.53204(8) 0.0337(4) Uani 1 1 d . . .
C1 C 0.2135(4) 0.4286(4) 0.4950(6) 0.039(3) Uani 1 1 d DU . .
C2 C 0.1928(4) 0.3708(4) 0.4711(6) 0.053(3) Uani 1 1 d DU . .
C3 C 0.1412(4) 0.3611(5) 0.4960(9) 0.073(4) Uani 1 1 d DU . .
H3A H 0.1292 0.3237 0.4796 0.109 Uiso 1 1 calc R . .
H3B H 0.1195 0.3918 0.4787 0.109 Uiso 1 1 calc R . .
H3C H 0.141 0.3615 0.546 0.109 Uiso 1 1 calc R . .
C4 C 0.1928(5) 0.3713(6) 0.3940(6) 0.070(4) Uani 1 1 d DU . .
H4A H 0.2268 0.3774 0.3775 0.105 Uiso 1 1 calc R . .
H4B H 0.1714 0.4025 0.3776 0.105 Uiso 1 1 calc R . .
H4C H 0.1803 0.3343 0.377 0.105 Uiso 1 1 calc R . .
C5 C 0.2275(4) 0.3226(4) 0.4973(7) 0.060(4) Uani 1 1 d DU . .
H5A H 0.2615 0.3299 0.4812 0.089 Uiso 1 1 calc R . .
H5B H 0.2161 0.2853 0.4799 0.089 Uiso 1 1 calc R . .
H5C H 0.2271 0.3222 0.5473 0.089 Uiso 1 1 calc R . .
C6 C 0.2748(4) 0.5461(5) 0.3968(5) 0.045(3) Uani 1 1 d DU . .
C7 C 0.2947(5) 0.5506(7) 0.3240(6) 0.078(5) Uani 1 1 d DU . .
C8 C 0.2581(6) 0.5766(11) 0.2770(8) 0.157(11) Uani 1 1 d DU . .
H8A H 0.2724 0.5788 0.2311 0.235 Uiso 1 1 calc R . .
H8B H 0.2496 0.6155 0.2929 0.235 Uiso 1 1 calc R . .
H8C H 0.228 0.5527 0.276 0.235 Uiso 1 1 calc R . .
C9 C 0.3430(7) 0.5840(13) 0.3292(11) 0.203(14) Uani 1 1 d DU . .
H9A H 0.3653 0.5645 0.3613 0.305 Uiso 1 1 calc R . .
H9B H 0.3361 0.6232 0.3456 0.305 Uiso 1 1 calc R . .
H9C H 0.3588 0.586 0.2842 0.305 Uiso 1 1 calc R . .
C10 C 0.3115(12) 0.4903(9) 0.3026(11) 0.214(15) Uani 1 1 d DU . .
H10A H 0.3346 0.4749 0.3368 0.32 Uiso 1 1 calc R . .
H10B H 0.3283 0.4925 0.2582 0.32 Uiso 1 1 calc R . .
H10C H 0.2825 0.4649 0.2991 0.32 Uiso 1 1 calc R . .
C11 C 0.3880(4) 0.4122(5) 0.5342(6) 0.038(3) Uani 1 1 d DU . .
C12 C 0.4261(4) 0.3787(5) 0.4931(5) 0.061(4) Uani 1 1 d DU . .
C13 C 0.4248(5) 0.3970(6) 0.4196(6) 0.070(4) Uani 1 1 d DU . .
H13A H 0.4496 0.3749 0.3937 0.105 Uiso 1 1 calc R . .
H13B H 0.4324 0.4382 0.4162 0.105 Uiso 1 1 calc R . .
H13C H 0.3916 0.3897 0.4007 0.105 Uiso 1 1 calc R . .
C14 C 0.4131(8) 0.3155(5) 0.4979(9) 0.126(8) Uani 1 1 d DU . .
H14A H 0.4138 0.3034 0.5458 0.189 Uiso 1 1 calc R . .
H14B H 0.4374 0.2929 0.4719 0.189 Uiso 1 1 calc R . .
H14C H 0.3798 0.3092 0.4791 0.189 Uiso 1 1 calc R . .
C15 C 0.4768(4) 0.3894(10) 0.5258(9) 0.128(8) Uani 1 1 d DU . .
H15A H 0.476 0.3767 0.5735 0.192 Uiso 1 1 calc R . .
H15B H 0.4846 0.4307 0.5239 0.192 Uiso 1 1 calc R . .
H15C H 0.5023 0.3676 0.501 0.192 Uiso 1 1 calc R . .
C16 C 0.3897(4) 0.5546(5) 0.5928(6) 0.038(3) Uani 1 1 d DU . .
C17 C 0.4297(4) 0.6002(5) 0.5848(6) 0.058(4) Uani 1 1 d DU . .
C18 C 0.4763(6) 0.5707(8) 0.5578(14) 0.168(11) Uani 1 1 d DU . .
H18A H 0.5026 0.5995 0.5513 0.252 Uiso 1 1 calc R . .
H18B H 0.4688 0.5522 0.514 0.252 Uiso 1 1 calc R . .
H18C H 0.4874 0.5416 0.5906 0.252 Uiso 1 1 calc R . .
C19 C 0.4135(6) 0.6444(7) 0.5342(10) 0.131(9) Uani 1 1 d DU . .
H19A H 0.4397 0.6735 0.529 0.196 Uiso 1 1 calc R . .
H19B H 0.3829 0.663 0.5503 0.196 Uiso 1 1 calc R . .
H19C H 0.4073 0.6258 0.4901 0.196 Uiso 1 1 calc R . .
C20 C 0.4427(10) 0.6267(11) 0.6521(10) 0.200(14) Uani 1 1 d DU . .
H20A H 0.4684 0.6561 0.6454 0.3 Uiso 1 1 calc R . .
H20B H 0.4551 0.5967 0.6829 0.3 Uiso 1 1 calc R . .
H20C H 0.413 0.6446 0.6719 0.3 Uiso 1 1 calc R . .
C21 C 0.4427(3) 0.4421(5) 0.7809(6) 0.036(3) Uani 1 1 d DU . .
C22 C 0.4976(4) 0.4297(5) 0.7934(6) 0.060(4) Uani 1 1 d DU . .
C23 C 0.5245(5) 0.4129(9) 0.7298(8) 0.112(7) Uani 1 1 d DU . .
H23A H 0.5059 0.3825 0.7061 0.169 Uiso 1 1 calc R . .
H23B H 0.5577 0.3985 0.7416 0.169 Uiso 1 1 calc R . .
H23C H 0.5277 0.4466 0.6999 0.169 Uiso 1 1 calc R . .
C24 C 0.5186(7) 0.4778(9) 0.8331(14) 0.185(12) Uani 1 1 d DU . .
H24A H 0.4984 0.484 0.8742 0.277 Uiso 1 1 calc R . .
H24B H 0.5185 0.5129 0.8053 0.277 Uiso 1 1 calc R . .
H24C H 0.5528 0.4685 0.8464 0.277 Uiso 1 1 calc R . .
C25 C 0.4990(7) 0.3753(9) 0.8392(12) 0.185(12) Uani 1 1 d DU . .
H25A H 0.4853 0.3424 0.8141 0.277 Uiso 1 1 calc R . .
H25B H 0.4791 0.382 0.8804 0.277 Uiso 1 1 calc R . .
H25C H 0.5335 0.367 0.8522 0.277 Uiso 1 1 calc R . .
C26 C 0.3270(4) 0.3647(4) 0.7725(6) 0.034(3) Uani 1 1 d DU . .
C27 C 0.3112(5) 0.3028(5) 0.7888(6) 0.064(4) Uani 1 1 d DU . .
C28 C 0.2955(10) 0.2714(8) 0.7280(8) 0.173(11) Uani 1 1 d DU . .
H28A H 0.2768 0.2973 0.698 0.26 Uiso 1 1 calc R . .
H28B H 0.2744 0.2389 0.7413 0.26 Uiso 1 1 calc R . .
H28C H 0.3249 0.2569 0.7038 0.26 Uiso 1 1 calc R . .
C29 C 0.3370(10) 0.2795(7) 0.8493(10) 0.173(11) Uani 1 1 d DU . .
H29A H 0.3392 0.3095 0.8844 0.26 Uiso 1 1 calc R . .
H29B H 0.3706 0.2672 0.8364 0.26 Uiso 1 1 calc R . .
H29C H 0.3185 0.2465 0.8672 0.26 Uiso 1 1 calc R . .
C30 C 0.2589(8) 0.3095(11) 0.8261(15) 0.227(16) Uani 1 1 d DU . .
H30A H 0.263 0.3329 0.8673 0.34 Uiso 1 1 calc R . .
H30B H 0.2462 0.2713 0.8387 0.34 Uiso 1 1 calc R . .
H30C H 0.2353 0.3283 0.7953 0.34 Uiso 1 1 calc R . .
C31 C 0.3455(4) 0.5983(4) 0.8890(6) 0.039(3) Uani 1 1 d DU . .
C32 C 0.3749(4) 0.6533(4) 0.9008(6) 0.059(4) Uani 1 1 d DU . .
C33 C 0.4248(5) 0.6496(6) 0.8679(8) 0.092(5) Uani 1 1 d DU . .
H33A H 0.4434 0.6853 0.8767 0.138 Uiso 1 1 calc R . .
H33B H 0.4207 0.6445 0.8185 0.138 Uiso 1 1 calc R . .
H33C H 0.4432 0.6167 0.8867 0.138 Uiso 1 1 calc R . .
C34 C 0.3462(6) 0.7047(6) 0.8741(9) 0.100(6) Uani 1 1 d DU . .
H34A H 0.3141 0.7071 0.8975 0.15 Uiso 1 1 calc R . .
H34B H 0.3407 0.7002 0.8249 0.15 Uiso 1 1 calc R . .
H34C H 0.3652 0.74 0.8825 0.15 Uiso 1 1 calc R . .
C35 C 0.3808(7) 0.6611(8) 0.9776(6) 0.104(6) Uani 1 1 d DU . .
H35A H 0.3479 0.6641 0.9987 0.156 Uiso 1 1 calc R . .
H35B H 0.3998 0.6963 0.9867 0.156 Uiso 1 1 calc R . .
H35C H 0.3985 0.6278 0.9966 0.156 Uiso 1 1 calc R . .
C36 C 0.3254(5) 0.4701(5) 0.9877(5) 0.043(3) Uani 1 1 d DU . .
C37 C 0.3452(5) 0.4501(5) 1.0561(5) 0.057(4) Uani 1 1 d DU . .
C38 C 0.3683(7) 0.3923(6) 1.0489(8) 0.115(7) Uani 1 1 d DU . .
H38A H 0.3818 0.38 1.093 0.172 Uiso 1 1 calc R . .
H38B H 0.3953 0.3942 1.0153 0.172 Uiso 1 1 calc R . .
H38C H 0.3432 0.3646 1.0335 0.172 Uiso 1 1 calc R . .
C39 C 0.3041(7) 0.4496(9) 1.1076(7) 0.145(10) Uani 1 1 d DU . .
H39A H 0.2903 0.4885 1.1122 0.218 Uiso 1 1 calc R . .
H39B H 0.3172 0.4368 1.1517 0.218 Uiso 1 1 calc R . .
H39C H 0.2779 0.423 1.0926 0.218 Uiso 1 1 calc R . .
C40 C 0.3840(9) 0.4941(9) 1.0789(13) 0.195(13) Uani 1 1 d DU . .
H40A H 0.3683 0.532 1.0838 0.293 Uiso 1 1 calc R . .
H40B H 0.4105 0.4963 1.0447 0.293 Uiso 1 1 calc R . .
H40C H 0.3981 0.4821 1.1228 0.293 Uiso 1 1 calc R . .
C41 C 0.1528(4) 0.4802(4) 0.8988(6) 0.037(3) Uani 1 1 d DU . .
C42 C 0.1257(5) 0.4241(5) 0.9119(8) 0.085(5) Uani 1 1 d DU . .
C43 C 0.1586(8) 0.3731(7) 0.9158(16) 0.181(12) Uani 1 1 d DU . .
H43A H 0.1386 0.3387 0.9259 0.271 Uiso 1 1 calc R . .
H43B H 0.1832 0.3788 0.9521 0.271 Uiso 1 1 calc R . .
H43C H 0.1757 0.3679 0.8721 0.271 Uiso 1 1 calc R . .
C44 C 0.1020(13) 0.4290(13) 0.9803(13) 0.30(2) Uani 1 1 d DU . .
H44A H 0.0853 0.3926 0.9916 0.451 Uiso 1 1 calc R . .
H44B H 0.0775 0.4603 0.9797 0.451 Uiso 1 1 calc R . .
H44C H 0.1275 0.4373 1.0147 0.451 Uiso 1 1 calc R . .
C45 C 0.0870(9) 0.4165(9) 0.8580(15) 0.213(15) Uani 1 1 d DU . .
H45A H 0.0694 0.3801 0.8654 0.32 Uiso 1 1 calc R . .
H45B H 0.1029 0.416 0.813 0.32 Uiso 1 1 calc R . .
H45C H 0.0633 0.4486 0.8602 0.32 Uiso 1 1 calc R . .
C46 C 0.1791(4) 0.6156(4) 0.9913(5) 0.035(3) Uani 1 1 d DU . .
C47 C 0.1687(4) 0.6445(4) 1.0594(5) 0.042(3) Uani 1 1 d DU . .
C48 C 0.1984(6) 0.6188(7) 1.1159(6) 0.086(5) Uani 1 1 d DU . .
H48A H 0.2338 0.6205 1.1043 0.129 Uiso 1 1 calc R . .
H48B H 0.1885 0.5785 1.1224 0.129 Uiso 1 1 calc R . .
H48C H 0.1924 0.6405 1.158 0.129 Uiso 1 1 calc R . .
C49 C 0.1140(5) 0.6419(9) 1.0735(8) 0.113(7) Uani 1 1 d DU . .
H49A H 0.1069 0.6608 1.1172 0.169 Uiso 1 1 calc R . .
H49B H 0.1033 0.6015 1.0756 0.169 Uiso 1 1 calc R . .
H49C H 0.0959 0.6618 1.037 0.169 Uiso 1 1 calc R . .
C50 C 0.1854(8) 0.7071(5) 1.0490(8) 0.112(7) Uani 1 1 d DU . .
H50A H 0.2211 0.708 1.0393 0.168 Uiso 1 1 calc R . .
H50B H 0.1786 0.7293 1.0906 0.168 Uiso 1 1 calc R . .
H50C H 0.1671 0.724 1.0107 0.168 Uiso 1 1 calc R . .
C51 C 0.1600(4) 0.7094(4) 0.7680(6) 0.041(3) Uani 1 1 d DU . .
C52 C 0.1664(5) 0.7745(4) 0.7746(5) 0.057(4) Uani 1 1 d DU . .
C53 C 0.1920(7) 0.7896(6) 0.8410(8) 0.103(6) Uani 1 1 d DU . .
H53A H 0.1971 0.8314 0.8434 0.154 Uiso 1 1 calc R . .
H53B H 0.2242 0.7699 0.8432 0.154 Uiso 1 1 calc R . .
H53C H 0.1712 0.7771 0.8794 0.154 Uiso 1 1 calc R . .
C54 C 0.1148(6) 0.7990(7) 0.7740(10) 0.112(7) Uani 1 1 d DU . .
H54A H 0.0985 0.7891 0.7309 0.169 Uiso 1 1 calc R . .
H54B H 0.1166 0.8411 0.7785 0.169 Uiso 1 1 calc R . .
H54C H 0.0958 0.783 0.8122 0.169 Uiso 1 1 calc R . .
C55 C 0.1963(9) 0.7963(7) 0.7144(10) 0.163(11) Uani 1 1 d DU . .
H55A H 0.1797 0.7853 0.6719 0.245 Uiso 1 1 calc R . .
H55B H 0.2297 0.7793 0.7156 0.245 Uiso 1 1 calc R . .
H55C H 0.1989 0.8384 0.7168 0.245 Uiso 1 1 calc R . .
C56 C 0.0479(3) 0.6399(4) 0.8032(5) 0.031(3) Uani 1 1 d DU . .
C57 C -0.0032(3) 0.6600(4) 0.8276(5) 0.041(3) Uani 1 1 d DU . .
C58 C -0.0335(4) 0.6053(5) 0.8364(8) 0.068(4) Uani 1 1 d DU . .
H58A H -0.0671 0.6153 0.8518 0.102 Uiso 1 1 calc R . .
H58B H -0.0175 0.5805 0.8703 0.102 Uiso 1 1 calc R . .
H58C H -0.0355 0.5849 0.7926 0.102 Uiso 1 1 calc R . .
C59 C 0.0024(5) 0.6906(6) 0.8946(6) 0.064(4) Uani 1 1 d DU . .
H59A H -0.0303 0.7035 0.9105 0.096 Uiso 1 1 calc R . .
H59B H 0.0243 0.724 0.8888 0.096 Uiso 1 1 calc R . .
H59C H 0.0169 0.6641 0.9282 0.096 Uiso 1 1 calc R . .
C60 C -0.0264(5) 0.7002(6) 0.7740(6) 0.062(4) Uani 1 1 d DU . .
H60A H -0.0593 0.7127 0.7896 0.093 Uiso 1 1 calc R . .
H60B H -0.0297 0.6795 0.7306 0.093 Uiso 1 1 calc R . .
H60C H -0.005 0.7339 0.7676 0.093 Uiso 1 1 calc R . .
C61 C 0.0694(3) 0.5249(4) 0.6015(6) 0.033(3) Uani 1 1 d DU . .
C62 C 0.0260(4) 0.4823(4) 0.6039(5) 0.044(3) Uani 1 1 d DU . .
C63 C -0.0194(4) 0.5147(6) 0.6283(7) 0.077(5) Uani 1 1 d DU . .
H63A H -0.0272 0.5457 0.5961 0.115 Uiso 1 1 calc R . .
H63B H -0.0127 0.5312 0.6735 0.115 Uiso 1 1 calc R . .
H63C H -0.0477 0.4881 0.6313 0.115 Uiso 1 1 calc R . .
C64 C 0.0384(7) 0.4354(6) 0.6531(9) 0.097(6) Uani 1 1 d DU . .
H64A H 0.0108 0.4077 0.655 0.145 Uiso 1 1 calc R . .
H64B H 0.0437 0.452 0.6985 0.145 Uiso 1 1 calc R . .
H64C H 0.0687 0.4156 0.6382 0.145 Uiso 1 1 calc R . .
C65 C 0.0175(5) 0.4571(7) 0.5332(6) 0.086(5) Uani 1 1 d DU . .
H65A H 0.011 0.4884 0.5008 0.129 Uiso 1 1 calc R . .
H65B H -0.0111 0.431 0.5345 0.129 Uiso 1 1 calc R . .
H65C H 0.0472 0.4358 0.5189 0.129 Uiso 1 1 calc R . .
C66 C 0.0808(4) 0.6735(4) 0.5482(6) 0.036(3) Uani 1 1 d DU . .
C67 C 0.0392(3) 0.7103(4) 0.5193(5) 0.041(3) Uani 1 1 d DU . .
C68 C 0.0537(7) 0.7721(6) 0.5280(14) 0.158(10) Uani 1 1 d DU . .
H68A H 0.0276 0.7969 0.5091 0.237 Uiso 1 1 calc R . .
H68B H 0.0851 0.7793 0.504 0.237 Uiso 1 1 calc R . .
H68C H 0.058 0.7805 0.5766 0.237 Uiso 1 1 calc R . .
C69 C -0.0086(5) 0.7002(9) 0.5570(9) 0.113(7) Uani 1 1 d DU . .
H69A H -0.0348 0.7244 0.5373 0.17 Uiso 1 1 calc R . .
H69B H -0.0041 0.7101 0.6052 0.17 Uiso 1 1 calc R . .
H69C H -0.0181 0.6595 0.5531 0.17 Uiso 1 1 calc R . .
C70 C 0.0330(9) 0.6987(12) 0.4436(8) 0.194(13) Uani 1 1 d DU . .
H70A H 0.0063 0.7232 0.4255 0.291 Uiso 1 1 calc R . .
H70B H 0.0244 0.6581 0.4366 0.291 Uiso 1 1 calc R . .
H70C H 0.0641 0.7075 0.4198 0.291 Uiso 1 1 calc R . .
C71 C 0.1280(5) 0.6159(5) 0.3447(6) 0.055(3) Uani 1 1 d U . .
H71A H 0.1108 0.6509 0.3617 0.066 Uiso 1 1 calc R . .
H71B H 0.163 0.6259 0.3343 0.066 Uiso 1 1 calc R . .
C72 C 0.1026(6) 0.5931(7) 0.2830(7) 0.073(4) Uani 1 1 d U . .
H72A H 0.1264 0.5736 0.2522 0.088 Uiso 1 1 calc R . .
H72B H 0.0854 0.6242 0.2577 0.088 Uiso 1 1 calc R . .
C73 C 0.0660(7) 0.5508(8) 0.3132(9) 0.093(6) Uani 1 1 d U . .
H73A H 0.0357 0.5707 0.3297 0.112 Uiso 1 1 calc R . .
H73B H 0.0563 0.5211 0.2794 0.112 Uiso 1 1 calc R . .
C74 C 0.0945(6) 0.5249(6) 0.3710(7) 0.077(5) Uani 1 1 d U . .
H74A H 0.0715 0.5111 0.407 0.093 Uiso 1 1 calc R . .
H74B H 0.1146 0.4918 0.3548 0.093 Uiso 1 1 calc R . .
C75 C 0.2742(5) 0.6752(6) 0.4877(8) 0.068(4) Uani 1 1 d U . .
H75A H 0.2785 0.6699 0.4379 0.081 Uiso 1 1 calc R . .
H75B H 0.2941 0.6455 0.5117 0.081 Uiso 1 1 calc R . .
C76 C 0.2905(6) 0.7332(6) 0.5080(12) 0.094(5) Uani 1 1 d U . .
H76A H 0.3152 0.7305 0.5453 0.112 Uiso 1 1 calc R . .
H76B H 0.3062 0.753 0.4688 0.112 Uiso 1 1 calc R . .
C77 C 0.2478(6) 0.7648(7) 0.5304(8) 0.080(5) Uani 1 1 d U . .
H77A H 0.2371 0.7929 0.4954 0.096 Uiso 1 1 calc R . .
H77B H 0.255 0.7857 0.5734 0.096 Uiso 1 1 calc R . .
C78 C 0.2100(5) 0.7210(6) 0.5410(7) 0.062(4) Uani 1 1 d U . .
H78A H 0.2068 0.7126 0.5904 0.074 Uiso 1 1 calc R . .
H78B H 0.1775 0.7352 0.5241 0.074 Uiso 1 1 calc R . .
N1 N 0.3110(14) 0.7104(10) 0.6965(18) 0.252(15) Uani 1 1 d U . .
C81 C 0.2910(10) 0.6640(11) 0.7013(12) 0.134(8) Uani 1 1 d U . .
C80 C 0.2747(4) 0.6096(5) 0.7051(6) 0.045(3) Uani 1 1 d U . .
H80A H 0.2903 0.5904 0.7442 0.068 Uiso 1 1 calc R . .
H80B H 0.2834 0.5891 0.6631 0.068 Uiso 1 1 calc R . .
H80C H 0.2385 0.6096 0.7109 0.068 Uiso 1 1 calc R . .
C83 C 0.2021(5) 0.4670(5) 0.7017(7) 0.057(4) Uani 1 1 d U . .
H83A H 0.1746 0.4946 0.6986 0.085 Uiso 1 1 calc R . .
H83B H 0.2274 0.4767 0.6676 0.085 Uiso 1 1 calc R . .
H83C H 0.2168 0.4689 0.7474 0.085 Uiso 1 1 calc R . .
C84 C 0.1833(7) 0.4080(8) 0.6890(11) 0.092(5) Uani 1 1 d U . .
N2 N 0.1701(8) 0.3627(8) 0.6741(13) 0.140(7) Uani 1 1 d U . .
C86 C 0.0028(13) 0.2964(15) 0.7622(17) 0.211(15) Uani 1 1 d DU . .
H86A H 0.0091 0.2812 0.8087 0.254 Uiso 1 1 calc R . .
H86B H 0.0061 0.339 0.7632 0.254 Uiso 1 1 calc R . .
C87 C 0.0395(10) 0.2699(16) 0.7105(18) 0.227(16) Uani 1 1 d DU . .
H87A H 0.0509 0.2311 0.7249 0.272 Uiso 1 1 calc R . .
H87B H 0.0688 0.2951 0.703 0.272 Uiso 1 1 calc R . .
C88 C 0.0050(13) 0.2669(15) 0.6452(13) 0.201(13) Uani 1 1 d DU . .
H88A H 0.0003 0.3054 0.6244 0.241 Uiso 1 1 calc R . .
H88B H 0.0186 0.2401 0.6105 0.241 Uiso 1 1 calc R . .
C89 C -0.0438(15) 0.2436(19) 0.677(2) 0.31(2) Uani 1 1 d DU . .
H89A H -0.0727 0.2502 0.6466 0.375 Uiso 1 1 calc R . .
H89B H -0.0414 0.2021 0.6881 0.375 Uiso 1 1 calc R . .
F1 F 0.1684(2) 0.6008(2) 0.6228(3) 0.0323(14) Uani 1 1 d U . .
F2 F 0.1444(2) 0.5776(2) 0.7537(3) 0.0313(14) Uani 1 1 d U . .
F3 F 0.2156(2) 0.5827(2) 0.8466(3) 0.0357(14) Uani 1 1 d U . .
F4 F 0.2781(2) 0.4942(2) 0.8455(3) 0.0363(14) Uani 1 1 d U . .
F5 F 0.3418(2) 0.4964(2) 0.7446(3) 0.0348(14) Uani 1 1 d U . .
F6 F 0.3053(2) 0.4669(2) 0.6240(3) 0.0346(14) Uani 1 1 d U . .
F7 F 0.2511(2) 0.5465(2) 0.5578(3) 0.0335(14) Uani 1 1 d U . .
O1 O 0.2586(3) 0.4334(3) 0.5076(5) 0.0418(17) Uani 1 1 d U . .
O2 O 0.1831(3) 0.4709(3) 0.4918(5) 0.051(2) Uani 1 1 d U . .
O3 O 0.3046(3) 0.5232(4) 0.4380(4) 0.046(2) Uani 1 1 d U . .
O4 O 0.2336(3) 0.5671(3) 0.4118(4) 0.0434(19) Uani 1 1 d U . .
O5 O 0.3600(3) 0.4457(3) 0.5053(4) 0.0387(17) Uani 1 1 d U . .
O6 O 0.3890(3) 0.3991(4) 0.5984(4) 0.047(2) Uani 1 1 d U . .
O7 O 0.3512(3) 0.5569(3) 0.5566(4) 0.0396(19) Uani 1 1 d U . .
O8 O 0.4000(3) 0.5141(4) 0.6341(4) 0.045(2) Uani 1 1 d U . .
O9 O 0.4260(3) 0.4289(3) 0.7224(4) 0.045(2) Uani 1 1 d U . .
O10 O 0.4184(3) 0.4617(3) 0.8288(4) 0.048(2) Uani 1 1 d U . .
O11 O 0.3321(3) 0.3791(3) 0.7121(4) 0.0382(18) Uani 1 1 d U . .
O12 O 0.3324(3) 0.3969(3) 0.8249(4) 0.0415(19) Uani 1 1 d U . .
O13 O 0.3651(3) 0.5587(3) 0.8557(4) 0.045(2) Uani 1 1 d U . .
O14 O 0.3024(3) 0.5957(4) 0.9147(5) 0.062(3) Uani 1 1 d U . .
O15 O 0.3528(3) 0.4617(4) 0.9375(4) 0.052(2) Uani 1 1 d U . .
O16 O 0.2847(3) 0.4953(5) 0.9862(4) 0.073(3) Uani 1 1 d U . .
O17 O 0.1952(3) 0.4814(4) 0.9198(5) 0.058(2) Uani 1 1 d U . .
O18 O 0.1298(3) 0.5213(3) 0.8706(4) 0.043(2) Uani 1 1 d U . .
O19 O 0.2183(3) 0.5850(5) 0.9878(4) 0.075(3) Uani 1 1 d U . .
O20 O 0.1499(3) 0.6220(4) 0.9430(4) 0.049(2) Uani 1 1 d U . .
O21 O 0.1608(3) 0.6805(3) 0.8217(4) 0.043(2) Uani 1 1 d U . .
O22 O 0.1502(3) 0.6912(3) 0.7092(4) 0.0363(18) Uani 1 1 d U . .
O23 O 0.0758(3) 0.6194(4) 0.8481(4) 0.049(2) Uani 1 1 d U . .
O24 O 0.0581(3) 0.6449(3) 0.7412(4) 0.0431(19) Uani 1 1 d U . .
O25 O 0.0758(3) 0.5529(3) 0.6576(4) 0.044(2) Uani 1 1 d U . .
O26 O 0.0958(3) 0.5317(3) 0.5493(4) 0.0403(19) Uani 1 1 d U . .
O27 O 0.0798(3) 0.6661(4) 0.6113(4) 0.049(2) Uani 1 1 d U . .
O28 O 0.1127(3) 0.6535(3) 0.5076(4) 0.0448(18) Uani 1 1 d U . .
O29 O 0.1257(3) 0.5688(3) 0.3967(4) 0.0397(19) Uani 1 1 d U . .
O30 O 0.2237(2) 0.6701(3) 0.5054(4) 0.0378(16) Uani 1 1 d U . .
O31 O -0.0462(10) 0.2796(15) 0.7384(19) 0.308(15) Uani 1 1 d DU . .

loop_
_atom_site_aniso_label
_atom_site_aniso_U_11
_atom_site_aniso_U_22
_atom_site_aniso_U_33
_atom_site_aniso_U_23
_atom_site_aniso_U_13
_atom_site_aniso_U_12
Ce1 0.0295(3) 0.0342(3) 0.0230(3) -0.0009(3) 0.0004(3) 0.0009(3)
Cr1 0.0307(10) 0.0433(11) 0.0235(9) -0.0043(8) -0.0020(8) 0.0053(8)
Cr2 0.0354(10) 0.0400(10) 0.0247(10) 0.0007(8) 0.0014(8) 0.0090(8)
Cr3 0.0316(11) 0.0799(14) 0.0257(9) -0.0048(10) -0.0025(8) 0.0137(10)
Cr4 0.0347(10) 0.0369(10) 0.0305(10) -0.0080(8) -0.0063(8) 0.0089(8)
Cr5 0.0281(10) 0.0501(11) 0.0315(10) -0.0018(9) 0.0022(8) 0.0052(8)
Cr6 0.0272(10) 0.0447(11) 0.0291(10) -0.0030(7) 0.0022(7) 0.0027(8)
C1 0.038(7) 0.036(6) 0.042(8) -0.013(5) -0.001(6) -0.008(6)
C2 0.054(8) 0.034(7) 0.070(8) 0.000(6) -0.005(7) 0.001(6)
C3 0.056(9) 0.044(7) 0.118(13) 0.002(8) -0.014(9) -0.005(6)
C4 0.079(10) 0.060(9) 0.071(10) 0.002(7) -0.032(8) 0.007(7)
C5 0.065(8) 0.037(6) 0.077(10) -0.006(7) -0.006(8) 0.006(6)
C6 0.031(7) 0.074(8) 0.029(7) 0.000(6) 0.007(6) -0.003(6)
C7 0.068(10) 0.129(12) 0.037(8) 0.011(8) 0.016(7) 0.025(9)
C8 0.095(15) 0.32(3) 0.051(11) 0.049(14) 0.024(10) 0.090(17)
C9 0.111(17) 0.38(3) 0.119(19) 0.12(2) 0.057(15) -0.01(2)
C10 0.30(3) 0.26(3) 0.083(16) -0.020(17) 0.034(18) 0.18(3)
C11 0.036(7) 0.042(7) 0.037(8) -0.017(5) 0.006(6) -0.002(6)
C12 0.055(8) 0.085(9) 0.043(8) -0.015(7) 0.004(6) 0.018(7)
C13 0.064(9) 0.086(10) 0.060(9) -0.013(8) 0.026(8) 0.001(8)
C14 0.24(2) 0.064(10) 0.075(12) -0.018(10) 0.042(14) 0.023(12)
C15 0.043(9) 0.24(2) 0.104(15) -0.039(14) 0.004(9) 0.031(12)
C16 0.032(7) 0.046(7) 0.035(6) -0.008(6) 0.013(6) -0.011(6)
C17 0.043(8) 0.053(8) 0.079(9) 0.002(7) -0.009(7) -0.018(6)
C18 0.059(12) 0.125(17) 0.32(3) 0.049(19) 0.037(16) -0.011(11)
C19 0.082(12) 0.101(13) 0.21(2) 0.053(14) -0.024(13) -0.042(11)
C20 0.23(3) 0.19(2) 0.18(2) -0.023(19) -0.05(2) -0.14(2)
C21 0.029(6) 0.046(7) 0.032(7) -0.011(5) -0.008(6) 0.006(5)
C22 0.033(7) 0.089(9) 0.059(8) -0.023(7) -0.003(6) 0.002(7)
C23 0.039(9) 0.166(17) 0.132(16) -0.066(14) -0.013(10) 0.031(10)
C24 0.081(14) 0.20(2) 0.28(3) -0.13(2) -0.067(17) 0.023(14)
C25 0.102(16) 0.29(3) 0.16(2) 0.06(2) -0.033(16) 0.094(18)
C26 0.026(6) 0.037(7) 0.039(8) 0.003(6) -0.005(5) 0.001(5)
C27 0.099(10) 0.034(7) 0.059(8) 0.001(6) -0.021(8) 0.003(7)
C28 0.35(3) 0.080(14) 0.087(14) -0.030(11) 0.043(18) -0.090(18)
C29 0.34(3) 0.049(11) 0.130(18) 0.011(12) -0.05(2) -0.038(16)
C30 0.28(3) 0.17(2) 0.23(3) -0.04(2) 0.10(3) -0.11(2)
C31 0.032(7) 0.047(7) 0.037(6) -0.015(6) -0.009(6) 0.008(6)
C32 0.065(9) 0.037(7) 0.075(9) -0.016(6) -0.024(7) 0.005(6)
C33 0.102(13) 0.060(9) 0.113(14) -0.011(9) -0.010(11) -0.022(9)
C34 0.090(12) 0.060(10) 0.150(17) -0.024(10) -0.011(12) -0.002(9)
C35 0.125(15) 0.111(13) 0.076(11) -0.019(10) -0.030(10) -0.026(12)
C36 0.054(8) 0.044(7) 0.032(8) -0.006(5) -0.007(6) 0.007(6)
C37 0.069(9) 0.067(9) 0.035(7) 0.007(6) -0.011(7) 0.018(7)
C38 0.166(18) 0.105(14) 0.073(12) 0.027(10) -0.012(12) 0.064(13)
C39 0.21(2) 0.19(2) 0.036(9) 0.022(11) 0.024(12) 0.125(18)
C40 0.27(3) 0.16(2) 0.16(2) 0.004(17) -0.15(2) -0.02(2)
C41 0.034(7) 0.043(7) 0.033(6) -0.001(5) 0.014(6) -0.008(6)
C42 0.084(10) 0.082(10) 0.088(10) 0.014(9) 0.041(9) -0.006(8)
C43 0.23(3) 0.048(11) 0.26(3) 0.037(15) -0.08(2) -0.018(14)
C44 0.37(4) 0.29(3) 0.24(3) 0.04(3) 0.17(3) -0.15(3)
C45 0.20(2) 0.127(18) 0.31(3) 0.06(2) -0.12(2) -0.121(18)
C46 0.036(7) 0.032(6) 0.036(8) 0.001(5) 0.006(6) 0.009(5)
C47 0.052(8) 0.050(7) 0.024(6) -0.005(5) 0.000(5) 0.001(6)
C48 0.112(13) 0.112(13) 0.034(8) -0.026(8) 0.000(8) 0.023(11)
C49 0.091(13) 0.186(19) 0.062(10) -0.062(12) 0.025(10) 0.005(12)
C50 0.21(2) 0.056(10) 0.070(11) -0.016(9) -0.001(12) -0.029(11)
C51 0.042(7) 0.036(7) 0.046(8) -0.004(6) 0.006(6) 0.002(5)
C52 0.103(11) 0.027(7) 0.041(7) -0.006(6) 0.008(7) 0.000(7)
C53 0.161(16) 0.035(8) 0.113(14) -0.032(9) -0.072(13) -0.013(9)
C54 0.130(16) 0.083(12) 0.125(15) -0.059(11) -0.067(13) 0.034(11)
C55 0.27(3) 0.053(12) 0.17(2) -0.029(12) 0.09(2) -0.068(15)
C56 0.026(6) 0.038(6) 0.028(7) -0.008(5) 0.003(5) 0.001(5)
C57 0.039(7) 0.048(7) 0.036(6) -0.008(5) 0.004(5) 0.004(5)
C58 0.043(8) 0.073(9) 0.088(11) -0.012(8) 0.025(8) -0.014(7)
C59 0.050(8) 0.093(10) 0.048(8) -0.023(7) -0.004(6) 0.040(7)
C60 0.049(8) 0.082(10) 0.055(8) 0.017(7) 0.007(6) 0.036(7)
C61 0.026(6) 0.042(7) 0.030(7) -0.002(5) -0.002(5) -0.004(5)
C62 0.042(7) 0.050(7) 0.041(7) -0.016(6) 0.010(5) -0.004(6)
C63 0.057(9) 0.112(12) 0.061(9) -0.043(9) 0.026(7) -0.033(9)
C64 0.105(14) 0.066(10) 0.120(15) 0.025(10) 0.005(11) -0.016(9)
C65 0.048(9) 0.106(12) 0.104(13) -0.044(10) 0.034(8) -0.030(8)
C66 0.036(7) 0.039(6) 0.035(7) 0.001(5) -0.005(6) 0.000(5)
C67 0.049(7) 0.051(7) 0.024(6) 0.011(5) 0.012(5) 0.018(5)
C68 0.086(13) 0.085(13) 0.30(3) 0.035(17) 0.021(17) 0.003(10)
C69 0.062(11) 0.157(17) 0.120(15) 0.052(13) 0.002(10) 0.019(11)
C70 0.142(19) 0.30(3) 0.14(2) -0.04(2) -0.061(16) 0.12(2)
C71 0.074(9) 0.048(7) 0.042(7) 0.017(6) 0.000(7) -0.007(6)
C72 0.097(11) 0.086(10) 0.038(8) 0.022(7) -0.023(8) -0.013(9)
C73 0.108(12) 0.099(11) 0.074(10) 0.016(9) -0.059(9) -0.026(10)
C74 0.099(11) 0.074(9) 0.058(9) -0.008(7) -0.038(8) -0.028(8)
C75 0.044(8) 0.063(8) 0.097(11) -0.004(7) 0.013(7) -0.017(6)
C76 0.069(9) 0.075(9) 0.137(12) -0.015(11) 0.015(11) -0.020(8)
C77 0.086(10) 0.071(9) 0.083(11) -0.015(7) 0.008(8) -0.028(8)
C78 0.057(8) 0.065(9) 0.063(8) -0.010(7) 0.001(7) -0.014(7)
N1 0.39(3) 0.112(16) 0.25(3) 0.025(18) -0.11(2) -0.09(2)
C81 0.163(16) 0.118(14) 0.122(14) 0.014(12) -0.064(13) -0.018(13)
C80 0.043(8) 0.039(7) 0.054(8) -0.001(6) 0.008(6) 0.001(6)
C83 0.054(8) 0.055(8) 0.061(8) -0.008(7) 0.015(7) 0.003(7)
C84 0.106(12) 0.060(10) 0.111(13) 0.016(9) -0.013(10) -0.013(9)
N2 0.163(17) 0.076(12) 0.182(18) 0.001(12) -0.017(14) -0.001(11)
C86 0.20(2) 0.21(2) 0.22(2) -0.005(18) 0.009(18) 0.015(18)
C87 0.24(2) 0.19(2) 0.25(2) 0.016(18) 0.015(19) -0.032(18)
C88 0.26(2) 0.182(19) 0.164(19) -0.021(16) -0.036(17) -0.027(17)
C89 0.30(3) 0.34(3) 0.29(3) 0.00(2) -0.02(2) 0.04(2)
F1 0.033(3) 0.036(3) 0.027(3) -0.006(3) -0.005(3) 0.000(3)
F2 0.028(3) 0.036(3) 0.030(3) -0.002(2) 0.005(3) 0.002(3)
F3 0.035(3) 0.047(3) 0.025(3) -0.002(3) 0.002(3) -0.001(3)
F4 0.031(3) 0.049(3) 0.029(3) -0.006(3) -0.006(3) 0.006(3)
F5 0.032(3) 0.038(3) 0.035(4) 0.001(3) -0.005(3) 0.000(3)
F6 0.027(3) 0.042(3) 0.035(3) -0.003(3) 0.000(3) 0.001(3)
F7 0.037(3) 0.043(3) 0.021(3) -0.002(3) 0.000(2) 0.008(3)
O1 0.029(4) 0.043(4) 0.053(4) -0.014(4) -0.010(5) 0.004(3)
O2 0.040(5) 0.037(4) 0.075(7) -0.009(4) -0.014(4) -0.008(4)
O3 0.039(5) 0.072(6) 0.027(5) 0.004(4) 0.002(4) 0.009(4)
O4 0.034(5) 0.071(5) 0.026(4) -0.001(4) 0.013(4) 0.005(4)
O5 0.038(4) 0.053(4) 0.026(4) -0.007(4) 0.004(4) 0.008(4)
O6 0.037(5) 0.064(5) 0.040(5) -0.004(4) 0.008(4) 0.011(4)
O7 0.027(5) 0.043(4) 0.049(5) 0.005(4) -0.001(4) -0.003(3)
O8 0.031(4) 0.069(5) 0.035(4) -0.001(4) 0.002(4) -0.008(4)
O9 0.031(4) 0.053(5) 0.050(5) 0.000(4) 0.007(4) 0.012(4)
O10 0.039(5) 0.060(5) 0.044(5) -0.016(4) -0.014(4) 0.024(4)
O11 0.050(5) 0.035(4) 0.030(5) -0.004(3) -0.001(4) 0.002(3)
O12 0.060(5) 0.035(4) 0.030(4) -0.006(4) 0.000(4) 0.006(4)
O13 0.034(4) 0.047(5) 0.055(5) -0.020(4) 0.008(4) -0.002(4)
O14 0.034(5) 0.075(6) 0.076(6) -0.047(5) -0.004(5) 0.002(4)
O15 0.061(6) 0.062(6) 0.034(5) -0.013(4) -0.009(4) 0.023(4)
O16 0.053(6) 0.139(8) 0.028(5) 0.002(5) 0.001(4) 0.040(6)
O17 0.036(5) 0.074(6) 0.064(6) 0.032(5) 0.013(5) 0.016(4)
O18 0.034(4) 0.055(5) 0.041(5) 0.017(4) -0.013(4) -0.009(4)
O19 0.043(5) 0.149(9) 0.033(5) -0.024(5) -0.012(4) 0.032(6)
O20 0.047(5) 0.071(6) 0.028(5) 0.001(4) 0.001(4) 0.030(4)
O21 0.075(6) 0.026(4) 0.027(4) -0.002(4) -0.013(4) 0.000(4)
O22 0.061(5) 0.028(4) 0.020(4) -0.011(3) -0.002(3) 0.000(4)
O23 0.040(5) 0.077(5) 0.031(4) 0.007(4) 0.005(4) 0.025(4)
O24 0.035(4) 0.063(5) 0.031(5) -0.002(4) 0.002(4) 0.020(4)
O25 0.033(5) 0.057(5) 0.043(5) -0.014(4) 0.003(4) -0.009(4)
O26 0.044(5) 0.047(5) 0.029(4) -0.006(3) 0.005(4) -0.007(4)
O27 0.048(5) 0.071(6) 0.026(5) 0.001(4) -0.006(4) 0.021(4)
O28 0.055(5) 0.049(4) 0.030(4) 0.001(4) 0.005(5) 0.017(4)
O29 0.034(4) 0.053(5) 0.032(4) 0.001(4) -0.009(4) -0.007(4)
O30 0.047(4) 0.030(4) 0.037(4) -0.001(4) 0.000(4) -0.008(3)
O31 0.29(2) 0.31(2) 0.33(2) -0.082(18) -0.037(18) 0.005(18)

loop_
_atom_type_symbol
_atom_type_description
_atom_type_scat_dispersion_real
_atom_type_scat_dispersion_imag
_atom_type_scat_source
C C 0.0033 0.0016 'International Tables Vol C Tables 4.2.6.8 and 6.1.1.4'
Cr Cr 0.3209 0.6236 'International Tables Vol C Tables 4.2.6.8 and 6.1.1.4'
F F 0.0171 0.0103 'International Tables Vol C Tables 4.2.6.8 and 6.1.1.4'
Ce Ce -0.2486 2.6331 'International Tables Vol C Tables 4.2.6.8 and 6.1.1.4'
O O 0.0106 0.006 'International Tables Vol C Tables 4.2.6.8 and 6.1.1.4'
H H 0 0 'International Tables Vol C Tables 4.2.6.8 and 6.1.1.4'
N N 0.0061 0.0033 'International Tables Vol C Tables 4.2.6.8 and 6.1.1.4'

loop_
_geom_angle_atom_site_label_1
_geom_angle_atom_site_label_2
_geom_angle_atom_site_label_3
_geom_angle
_geom_angle_site_symmetry_1
_geom_angle_site_symmetry_3
_geom_angle_publ_flag
F1 Ce1 F7 74.73(18) . . ?
F1 Ce1 O2 113.5(3) . . ?
F7 Ce1 O2 72.9(2) . . ?
F1 Ce1 O26 74.5(2) . . ?
F7 Ce1 O26 120.4(2) . . ?
O2 Ce1 O26 74.6(3) . . ?
F1 Ce1 O4 142.6(2) . . ?
F7 Ce1 O4 74.7(2) . . ?
O2 Ce1 O4 76.9(3) . . ?
O26 Ce1 O4 140.9(2) . . ?
F1 Ce1 O28 76.1(2) . . ?
F7 Ce1 O28 141.6(2) . . ?
O2 Ce1 O28 142.9(3) . . ?
O26 Ce1 O28 74.0(2) . . ?
O4 Ce1 O28 118.2(3) . . ?
F1 Ce1 O29 143.2(2) . . ?
F7 Ce1 O29 141.9(2) . . ?
O2 Ce1 O29 83.7(3) . . ?
O26 Ce1 O29 79.8(2) . . ?
O4 Ce1 O29 70.9(2) . . ?
O28 Ce1 O29 71.8(3) . . ?
F1 Ce1 O30 79.9(2) . . ?
F7 Ce1 O30 78.1(2) . . ?
O2 Ce1 O30 142.7(2) . . ?
O26 Ce1 O30 141.8(2) . . ?
O4 Ce1 O30 73.1(2) . . ?
O28 Ce1 O30 72.6(2) . . ?
O29 Ce1 O30 106.5(2) . . ?
F1 Cr1 F2 89.2(2) . . ?
F1 Cr1 O25 93.9(3) . . ?
F2 Cr1 O25 88.4(3) . . ?
F1 Cr1 O27 94.6(3) . . ?
F2 Cr1 O27 176.2(3) . . ?
O25 Cr1 O27 91.5(4) . . ?
F1 Cr1 O22 89.5(3) . . ?
F2 Cr1 O22 90.5(3) . . ?
O25 Cr1 O22 176.4(3) . . ?
O27 Cr1 O22 89.4(3) . . ?
F1 Cr1 O24 178.0(3) . . ?
F2 Cr1 O24 91.2(3) . . ?
O25 Cr1 O24 88.1(3) . . ?
O27 Cr1 O24 85.0(3) . . ?
O22 Cr1 O24 88.6(3) . . ?
F2 Cr2 F3 87.9(2) . . ?
F2 Cr2 O23 92.8(3) . . ?
F3 Cr2 O23 179.3(3) . . ?
F2 Cr2 O18 87.5(3) . . ?
F3 Cr2 O18 90.9(3) . . ?
O23 Cr2 O18 89.0(3) . . ?
F2 Cr2 O20 177.9(3) . . ?
F3 Cr2 O20 90.6(3) . . ?
O23 Cr2 O20 88.7(3) . . ?
O18 Cr2 O20 91.0(3) . . ?
F2 Cr2 O21 91.8(3) . . ?
F3 Cr2 O21 90.8(3) . . ?
O23 Cr2 O21 89.2(4) . . ?
O18 Cr2 O21 178.1(3) . . ?
O20 Cr2 O21 89.7(3) . . ?
F4 Cr3 F3 87.6(3) . . ?
F4 Cr3 O19 178.8(3) . . ?
F3 Cr3 O19 91.7(3) . . ?
F4 Cr3 O14 93.1(3) . . ?
F3 Cr3 O14 89.0(3) . . ?
O19 Cr3 O14 87.8(4) . . ?
F4 Cr3 O16 91.3(3) . . ?
F3 Cr3 O16 178.5(3) . . ?
O19 Cr3 O16 89.5(4) . . ?
O14 Cr3 O16 90.2(4) . . ?
F4 Cr3 O17 87.1(3) . . ?
F3 Cr3 O17 92.0(3) . . ?
O19 Cr3 O17 92.0(4) . . ?
O14 Cr3 O17 179.0(4) . . ?
O16 Cr3 O17 88.9(4) . . ?
F5 Cr4 F4 86.5(3) . . ?
F5 Cr4 O12 93.3(3) . . ?
F4 Cr4 O12 89.6(3) . . ?
F5 Cr4 O10 91.2(3) . . ?
F4 Cr4 O10 177.7(3) . . ?
O12 Cr4 O10 90.1(3) . . ?
F5 Cr4 O13 88.1(3) . . ?
F4 Cr4 O13 92.2(3) . . ?
O12 Cr4 O13 177.8(3) . . ?
O10 Cr4 O13 88.2(3) . . ?
F5 Cr4 O15 178.2(3) . . ?
F4 Cr4 O15 92.5(3) . . ?
O12 Cr4 O15 88.3(3) . . ?
O10 Cr4 O15 89.7(4) . . ?
O13 Cr4 O15 90.3(4) . . ?
F6 Cr5 F5 87.5(2) . . ?
F6 Cr5 O6 92.6(3) . . ?
F5 Cr5 O6 178.9(3) . . ?
F6 Cr5 O8 91.7(3) . . ?
F5 Cr5 O8 88.5(3) . . ?
O6 Cr5 O8 90.5(3) . . ?
F6 Cr5 O9 179.1(3) . . ?
F5 Cr5 O9 91.8(3) . . ?
O6 Cr5 O9 88.1(3) . . ?
O8 Cr5 O9 87.8(3) . . ?
F6 Cr5 O11 90.5(3) . . ?
F5 Cr5 O11 92.2(3) . . ?
O6 Cr5 O11 88.8(3) . . ?
O8 Cr5 O11 177.7(3) . . ?
O9 Cr5 O11 90.0(3) . . ?
F7 Cr6 F6 89.5(2) . . ?
F7 Cr6 O1 94.3(3) . . ?
F6 Cr6 O1 89.1(3) . . ?
F7 Cr6 O3 94.1(3) . . ?
F6 Cr6 O3 176.4(3) . . ?
O1 Cr6 O3 91.2(4) . . ?
F7 Cr6 O7 88.8(3) . . ?
F6 Cr6 O7 90.2(3) . . ?
O1 Cr6 O7 176.8(3) . . ?
O3 Cr6 O7 89.3(3) . . ?
F7 Cr6 O5 177.6(3) . . ?
F6 Cr6 O5 90.8(3) . . ?
O1 Cr6 O5 88.1(3) . . ?
O3 Cr6 O5 85.6(3) . . ?
O7 Cr6 O5 88.8(3) . . ?
O1 C1 O2 124.5(8) . . ?
O1 C1 C2 119.7(9) . . ?
O2 C1 C2 115.1(9) . . ?
C3 C2 C4 109.3(11) . . ?
C3 C2 C1 111.8(9) . . ?
C4 C2 C1 107.5(9) . . ?
C3 C2 C5 110.3(9) . . ?
C4 C2 C5 109.8(10) . . ?
C1 C2 C5 108.2(9) . . ?
C2 C3 H3A 109.5 . . ?
C2 C3 H3B 109.5 . . ?
H3A C3 H3B 109.5 . . ?
C2 C3 H3C 109.5 . . ?
H3A C3 H3C 109.5 . . ?
H3B C3 H3C 109.5 . . ?
C2 C4 H4A 109.5 . . ?
C2 C4 H4B 109.5 . . ?
H4A C4 H4B 109.5 . . ?
C2 C4 H4C 109.5 . . ?
H4A C4 H4C 109.5 . . ?
H4B C4 H4C 109.5 . . ?
C2 C5 H5A 109.5 . . ?
C2 C5 H5B 109.5 . . ?
H5A C5 H5B 109.5 . . ?
C2 C5 H5C 109.5 . . ?
H5A C5 H5C 109.5 . . ?
H5B C5 H5C 109.5 . . ?
O4 C6 O3 125.5(9) . . ?
O4 C6 C7 120.3(10) . . ?
O3 C6 C7 114.0(10) . . ?
C8 C7 C9 113.9(14) . . ?
C8 C7 C6 112.2(11) . . ?
C9 C7 C6 105.8(11) . . ?
C8 C7 C10 113.5(14) . . ?
C9 C7 C10 103.5(14) . . ?
C6 C7 C10 107.2(12) . . ?
C7 C8 H8A 109.5 . . ?
C7 C8 H8B 109.5 . . ?
H8A C8 H8B 109.5 . . ?
C7 C8 H8C 109.5 . . ?
H8A C8 H8C 109.5 . . ?
H8B C8 H8C 109.5 . . ?
C7 C9 H9A 109.5 . . ?
C7 C9 H9B 109.5 . . ?
H9A C9 H9B 109.5 . . ?
C7 C9 H9C 109.5 . . ?
H9A C9 H9C 109.5 . . ?
H9B C9 H9C 109.5 . . ?
C7 C10 H10A 109.5 . . ?
C7 C10 H10B 109.5 . . ?
H10A C10 H10B 109.5 . . ?
C7 C10 H10C 109.5 . . ?
H10A C10 H10C 109.5 . . ?
H10B C10 H10C 109.5 . . ?
O5 C11 O6 127.8(9) . . ?
O5 C11 C12 119.7(10) . . ?
O6 C11 C12 112.5(10) . . ?
C13 C12 C14 109.1(10) . . ?
C13 C12 C11 110.5(10) . . ?
C14 C12 C11 107.9(10) . . ?
C13 C12 C15 112.2(11) . . ?
C14 C12 C15 109.7(12) . . ?
C11 C12 C15 107.3(10) . . ?
C12 C13 H13A 109.5 . . ?
C12 C13 H13B 109.5 . . ?
H13A C13 H13B 109.5 . . ?
C12 C13 H13C 109.5 . . ?
H13A C13 H13C 109.5 . . ?
H13B C13 H13C 109.5 . . ?
C12 C14 H14A 109.5 . . ?
C12 C14 H14B 109.5 . . ?
H14A C14 H14B 109.5 . . ?
C12 C14 H14C 109.5 . . ?
H14A C14 H14C 109.5 . . ?
H14B C14 H14C 109.5 . . ?
C12 C15 H15A 109.5 . . ?
C12 C15 H15B 109.5 . . ?
H15A C15 H15B 109.5 . . ?
C12 C15 H15C 109.5 . . ?
H15A C15 H15C 109.5 . . ?
H15B C15 H15C 109.5 . . ?
O7 C16 O8 124.7(8) . . ?
O7 C16 C17 119.8(10) . . ?
O8 C16 C17 115.3(10) . . ?
C19 C17 C20 111.9(14) . . ?
C19 C17 C16 110.0(10) . . ?
C20 C17 C16 111.2(11) . . ?
C19 C17 C18 108.5(13) . . ?
C20 C17 C18 107.4(14) . . ?
C16 C17 C18 107.9(10) . . ?
C17 C18 H18A 109.5 . . ?
C17 C18 H18B 109.5 . . ?
H18A C18 H18B 109.5 . . ?
C17 C18 H18C 109.5 . . ?
H18A C18 H18C 109.5 . . ?
H18B C18 H18C 109.5 . . ?
C17 C19 H19A 109.5 . . ?
C17 C19 H19B 109.5 . . ?
H19A C19 H19B 109.5 . . ?
C17 C19 H19C 109.5 . . ?
H19A C19 H19C 109.5 . . ?
H19B C19 H19C 109.5 . . ?
C17 C20 H20A 109.5 . . ?
C17 C20 H20B 109.5 . . ?
H20A C20 H20B 109.5 . . ?
C17 C20 H20C 109.5 . . ?
H20A C20 H20C 109.5 . . ?
H20B C20 H20C 109.5 . . ?
O10 C21 O9 126.3(9) . . ?
O10 C21 C22 117.5(9) . . ?
O9 C21 C22 116.2(9) . . ?
C24 C22 C23 117.0(14) . . ?
C24 C22 C21 108.2(10) . . ?
C23 C22 C21 112.7(10) . . ?
C24 C22 C25 107.5(15) . . ?
C23 C22 C25 105.1(13) . . ?
C21 C22 C25 105.7(10) . . ?
C22 C23 H23A 109.5 . . ?
C22 C23 H23B 109.5 . . ?
H23A C23 H23B 109.5 . . ?
C22 C23 H23C 109.5 . . ?
H23A C23 H23C 109.5 . . ?
H23B C23 H23C 109.5 . . ?
C22 C24 H24A 109.5 . . ?
C22 C24 H24B 109.5 . . ?
H24A C24 H24B 109.5 . . ?
C22 C24 H24C 109.5 . . ?
H24A C24 H24C 109.5 . . ?
H24B C24 H24C 109.5 . . ?
C22 C25 H25A 109.5 . . ?
C22 C25 H25B 109.5 . . ?
H25A C25 H25B 109.5 . . ?
C22 C25 H25C 109.5 . . ?
H25A C25 H25C 109.5 . . ?
H25B C25 H25C 109.5 . . ?
O11 C26 O12 126.7(9) . . ?
O11 C26 C27 118.9(10) . . ?
O12 C26 C27 114.4(9) . . ?
C28 C27 C29 127.6(14) . . ?
C28 C27 C26 112.1(11) . . ?
C29 C27 C26 112.3(11) . . ?
C28 C27 C30 99.7(14) . . ?
C29 C27 C30 94.8(14) . . ?
C26 C27 C30 104.4(12) . . ?
C27 C28 H28A 109.5 . . ?
C27 C28 H28B 109.5 . . ?
H28A C28 H28B 109.5 . . ?
C27 C28 H28C 109.5 . . ?
H28A C28 H28C 109.5 . . ?
H28B C28 H28C 109.5 . . ?
C27 C29 H29A 109.5 . . ?
C27 C29 H29B 109.5 . . ?
H29A C29 H29B 109.5 . . ?
C27 C29 H29C 109.5 . . ?
H29A C29 H29C 109.5 . . ?
H29B C29 H29C 109.5 . . ?
C27 C30 H30A 109.5 . . ?
C27 C30 H30B 109.5 . . ?
H30A C30 H30B 109.5 . . ?
C27 C30 H30C 109.5 . . ?
H30A C30 H30C 109.5 . . ?
H30B C30 H30C 109.5 . . ?
O13 C31 O14 124.2(9) . . ?
O13 C31 C32 118.7(10) . . ?
O14 C31 C32 117.1(9) . . ?
C33 C32 C34 110.7(11) . . ?
C33 C32 C31 110.7(9) . . ?
C34 C32 C31 110.1(9) . . ?
C33 C32 C35 110.0(11) . . ?
C34 C32 C35 107.5(11) . . ?
C31 C32 C35 107.7(10) . . ?
C32 C33 H33A 109.5 . . ?
C32 C33 H33B 109.5 . . ?
H33A C33 H33B 109.5 . . ?
C32 C33 H33C 109.5 . . ?
H33A C33 H33C 109.5 . . ?
H33B C33 H33C 109.5 . . ?
C32 C34 H34A 109.5 . . ?
C32 C34 H34B 109.5 . . ?
H34A C34 H34B 109.5 . . ?
C32 C34 H34C 109.5 . . ?
H34A C34 H34C 109.5 . . ?
H34B C34 H34C 109.5 . . ?
C32 C35 H35A 109.5 . . ?
C32 C35 H35B 109.5 . . ?
H35A C35 H35B 109.5 . . ?
C32 C35 H35C 109.5 . . ?
H35A C35 H35C 109.5 . . ?
H35B C35 H35C 109.5 . . ?
O16 C36 O15 125.3(9) . . ?
O16 C36 C37 118.4(10) . . ?
O15 C36 C37 116.3(10) . . ?
C38 C37 C39 111.5(12) . . ?
C38 C37 C36 109.8(10) . . ?
C39 C37 C36 109.9(10) . . ?
C38 C37 C40 110.1(14) . . ?
C39 C37 C40 108.3(14) . . ?
C36 C37 C40 107.2(11) . . ?
C37 C38 H38A 109.5 . . ?
C37 C38 H38B 109.5 . . ?
H38A C38 H38B 109.5 . . ?
C37 C38 H38C 109.5 . . ?
H38A C38 H38C 109.5 . . ?
H38B C38 H38C 109.5 . . ?
C37 C39 H39A 109.5 . . ?
C37 C39 H39B 109.5 . . ?
H39A C39 H39B 109.5 . . ?
C37 C39 H39C 109.5 . . ?
H39A C39 H39C 109.5 . . ?
H39B C39 H39C 109.5 . . ?
C37 C40 H40A 109.5 . . ?
C37 C40 H40B 109.5 . . ?
H40A C40 H40B 109.5 . . ?
C37 C40 H40C 109.5 . . ?
H40A C40 H40C 109.5 . . ?
H40B C40 H40C 109.5 . . ?
O17 C41 O18 126.2(9) . . ?
O17 C41 C42 114.5(11) . . ?
O18 C41 C42 119.2(11) . . ?
C43 C42 C44 105.7(16) . . ?
C43 C42 C45 111.1(15) . . ?
C44 C42 C45 110.3(16) . . ?
C43 C42 C41 114.2(12) . . ?
C44 C42 C41 107.0(13) . . ?
C45 C42 C41 108.5(11) . . ?
C42 C43 H43A 109.5 . . ?
C42 C43 H43B 109.5 . . ?
H43A C43 H43B 109.5 . . ?
C42 C43 H43C 109.5 . . ?
H43A C43 H43C 109.5 . . ?
H43B C43 H43C 109.5 . . ?
C42 C44 H44A 109.5 . . ?
C42 C44 H44B 109.5 . . ?
H44A C44 H44B 109.5 . . ?
C42 C44 H44C 109.5 . . ?
H44A C44 H44C 109.5 . . ?
H44B C44 H44C 109.5 . . ?
C42 C45 H45A 109.5 . . ?
C42 C45 H45B 109.5 . . ?
H45A C45 H45B 109.5 . . ?
C42 C45 H45C 109.5 . . ?
H45A C45 H45C 109.5 . . ?
H45B C45 H45C 109.5 . . ?
O20 C46 O19 123.5(8) . . ?
O20 C46 C47 120.0(9) . . ?
O19 C46 C47 116.6(9) . . ?
C48 C47 C49 111.9(11) . . ?
C48 C47 C46 112.1(9) . . ?
C49 C47 C46 109.1(9) . . ?
C48 C47 C50 108.7(11) . . ?
C49 C47 C50 110.5(12) . . ?
C46 C47 C50 104.3(9) . . ?
C47 C48 H48A 109.5 . . ?
C47 C48 H48B 109.5 . . ?
H48A C48 H48B 109.5 . . ?
C47 C48 H48C 109.5 . . ?
H48A C48 H48C 109.5 . . ?
H48B C48 H48C 109.5 . . ?
C47 C49 H49A 109.5 . . ?
C47 C49 H49B 109.5 . . ?
H49A C49 H49B 109.5 . . ?
C47 C49 H49C 109.5 . . ?
H49A C49 H49C 109.5 . . ?
H49B C49 H49C 109.5 . . ?
C47 C50 H50A 109.5 . . ?
C47 C50 H50B 109.5 . . ?
H50A C50 H50B 109.5 . . ?
C47 C50 H50C 109.5 . . ?
H50A C50 H50C 109.5 . . ?
H50B C50 H50C 109.5 . . ?
O21 C51 O22 126.8(9) . . ?
O21 C51 C52 117.2(10) . . ?
O22 C51 C52 115.7(10) . . ?
C54 C52 C53 109.9(11) . . ?
C54 C52 C55 110.9(13) . . ?
C53 C52 C55 110.6(13) . . ?
C54 C52 C51 105.7(10) . . ?
C53 C52 C51 110.7(10) . . ?
C55 C52 C51 108.9(10) . . ?
C52 C53 H53A 109.5 . . ?
C52 C53 H53B 109.5 . . ?
H53A C53 H53B 109.5 . . ?
C52 C53 H53C 109.5 . . ?
H53A C53 H53C 109.5 . . ?
H53B C53 H53C 109.5 . . ?
C52 C54 H54A 109.5 . . ?
C52 C54 H54B 109.5 . . ?
H54A C54 H54B 109.5 . . ?
C52 C54 H54C 109.5 . . ?
H54A C54 H54C 109.5 . . ?
H54B C54 H54C 109.5 . . ?
C52 C55 H55A 109.5 . . ?
C52 C55 H55B 109.5 . . ?
H55A C55 H55B 109.5 . . ?
C52 C55 H55C 109.5 . . ?
H55A C55 H55C 109.5 . . ?
H55B C55 H55C 109.5 . . ?
O23 C56 O24 126.1(8) . . ?
O23 C56 C57 115.8(8) . . ?
O24 C56 C57 118.1(9) . . ?
C59 C57 C58 110.4(10) . . ?
C59 C57 C56 109.1(8) . . ?
C58 C57 C56 105.3(8) . . ?
C59 C57 C60 110.7(9) . . ?
C58 C57 C60 111.5(10) . . ?
C56 C57 C60 109.7(8) . . ?
C57 C58 H58A 109.5 . . ?
C57 C58 H58B 109.5 . . ?
H58A C58 H58B 109.5 . . ?
C57 C58 H58C 109.5 . . ?
H58A C58 H58C 109.5 . . ?
H58B C58 H58C 109.5 . . ?
C57 C59 H59A 109.5 . . ?
C57 C59 H59B 109.5 . . ?
H59A C59 H59B 109.5 . . ?
C57 C59 H59C 109.5 . . ?
H59A C59 H59C 109.5 . . ?
H59B C59 H59C 109.5 . . ?
C57 C60 H60A 109.5 . . ?
C57 C60 H60B 109.5 . . ?
H60A C60 H60B 109.5 . . ?
C57 C60 H60C 109.5 . . ?
H60A C60 H60C 109.5 . . ?
H60B C60 H60C 109.5 . . ?
O26 C61 O25 123.7(8) . . ?
O26 C61 C62 122.5(9) . . ?
O25 C61 C62 113.8(9) . . ?
C64 C62 C63 109.7(11) . . ?
C64 C62 C65 110.0(11) . . ?
C63 C62 C65 111.0(10) . . ?
C64 C62 C61 108.7(10) . . ?
C63 C62 C61 107.7(8) . . ?
C65 C62 C61 109.6(9) . . ?
C62 C63 H63A 109.5 . . ?
C62 C63 H63B 109.5 . . ?
H63A C63 H63B 109.5 . . ?
C62 C63 H63C 109.5 . . ?
H63A C63 H63C 109.5 . . ?
H63B C63 H63C 109.5 . . ?
C62 C64 H64A 109.5 . . ?
C62 C64 H64B 109.5 . . ?
H64A C64 H64B 109.5 . . ?
C62 C64 H64C 109.5 . . ?
H64A C64 H64C 109.5 . . ?
H64B C64 H64C 109.5 . . ?
C62 C65 H65A 109.5 . . ?
C62 C65 H65B 109.5 . . ?
H65A C65 H65B 109.5 . . ?
C62 C65 H65C 109.5 . . ?
H65A C65 H65C 109.5 . . ?
H65B C65 H65C 109.5 . . ?
O27 C66 O28 126.1(9) . . ?
O27 C66 C67 115.7(9) . . ?
O28 C66 C67 118.2(9) . . ?
C68 C67 C69 108.4(12) . . ?
C68 C67 C66 107.7(10) . . ?
C69 C67 C66 111.1(9) . . ?
C68 C67 C70 108.1(14) . . ?
C69 C67 C70 111.0(13) . . ?
C66 C67 C70 110.4(10) . . ?
C67 C68 H68A 109.5 . . ?
C67 C68 H68B 109.5 . . ?
H68A C68 H68B 109.5 . . ?
C67 C68 H68C 109.5 . . ?
H68A C68 H68C 109.5 . . ?
H68B C68 H68C 109.5 . . ?
C67 C69 H69A 109.5 . . ?
C67 C69 H69B 109.5 . . ?
H69A C69 H69B 109.5 . . ?
C67 C69 H69C 109.5 . . ?
H69A C69 H69C 109.5 . . ?
H69B C69 H69C 109.5 . . ?
C67 C70 H70A 109.5 . . ?
C67 C70 H70B 109.5 . . ?
H70A C70 H70B 109.5 . . ?
C67 C70 H70C 109.5 . . ?
H70A C70 H70C 109.5 . . ?
H70B C70 H70C 109.5 . . ?
C72 C71 O29 106.0(10) . . ?
C72 C71 H71A 110.5 . . ?
O29 C71 H71A 110.5 . . ?
C72 C71 H71B 110.5 . . ?
O29 C71 H71B 110.5 . . ?
H71A C71 H71B 108.7 . . ?
C71 C72 C73 102.2(11) . . ?
C71 C72 H72A 111.3 . . ?
C73 C72 H72A 111.3 . . ?
C71 C72 H72B 111.3 . . ?
C73 C72 H72B 111.3 . . ?
H72A C72 H72B 109.2 . . ?
C74 C73 C72 102.9(13) . . ?
C74 C73 H73A 111.2 . . ?
C72 C73 H73A 111.2 . . ?
C74 C73 H73B 111.2 . . ?
C72 C73 H73B 111.2 . . ?
H73A C73 H73B 109.1 . . ?
O29 C74 C73 106.5(12) . . ?
O29 C74 H74A 110.4 . . ?
C73 C74 H74A 110.4 . . ?
O29 C74 H74B 110.4 . . ?
C73 C74 H74B 110.4 . . ?
H74A C74 H74B 108.6 . . ?
O30 C75 C76 107.3(11) . . ?
O30 C75 H75A 110.2 . . ?
C76 C75 H75A 110.2 . . ?
O30 C75 H75B 110.2 . . ?
C76 C75 H75B 110.2 . . ?
H75A C75 H75B 108.5 . . ?
C77 C76 C75 108.2(12) . . ?
C77 C76 H76A 110.1 . . ?
C75 C76 H76A 110.1 . . ?
C77 C76 H76B 110.1 . . ?
C75 C76 H76B 110.1 . . ?
H76A C76 H76B 108.4 . . ?
C76 C77 C78 104.4(13) . . ?
C76 C77 H77A 110.9 . . ?
C78 C77 H77A 110.9 . . ?
C76 C77 H77B 110.9 . . ?
C78 C77 H77B 110.9 . . ?
H77A C77 H77B 108.9 . . ?
O30 C78 C77 109.3(11) . . ?
O30 C78 H78A 109.8 . . ?
C77 C78 H78A 109.8 . . ?
O30 C78 H78B 109.8 . . ?
C77 C78 H78B 109.8 . . ?
H78A C78 H78B 108.3 . . ?
N1 C81 C80 172(3) . . ?
C81 C80 H80A 109.5 . . ?
C81 C80 H80B 109.5 . . ?
H80A C80 H80B 109.5 . . ?
C81 C80 H80C 109.5 . . ?
H80A C80 H80C 109.5 . . ?
H80B C80 H80C 109.5 . . ?
C84 C83 H83A 109.5 . . ?
C84 C83 H83B 109.5 . . ?
H83A C83 H83B 109.5 . . ?
C84 C83 H83C 109.5 . . ?
H83A C83 H83C 109.5 . . ?
H83B C83 H83C 109.5 . . ?
N2 C84 C83 175(2) . . ?
O31 C86 C87 105.2(17) . . ?
O31 C86 H86A 110.7 . . ?
C87 C86 H86A 110.7 . . ?
O31 C86 H86B 110.7 . . ?
C87 C86 H86B 110.7 . . ?
H86A C86 H86B 108.8 . . ?
C86 C87 C88 100.1(18) . . ?
C86 C87 H87A 111.8 . . ?
C88 C87 H87A 111.8 . . ?
C86 C87 H87B 111.8 . . ?
C88 C87 H87B 111.8 . . ?
H87A C87 H87B 109.5 . . ?
C89 C88 C87 101(2) . . ?
C89 C88 H88A 111.6 . . ?
C87 C88 H88A 111.6 . . ?
C89 C88 H88B 111.6 . . ?
C87 C88 H88B 111.6 . . ?
H88A C88 H88B 109.4 . . ?
O31 C89 C88 99.7(17) . . ?
O31 C89 H89A 111.8 . . ?
C88 C89 H89A 111.8 . . ?
O31 C89 H89B 111.8 . . ?
C88 C89 H89B 111.8 . . ?
H89A C89 H89B 109.6 . . ?
Cr1 F1 Ce1 133.5(3) . . ?
Cr2 F2 Cr1 125.2(3) . . ?
Cr2 F3 Cr3 124.8(3) . . ?
Cr4 F4 Cr3 123.6(3) . . ?
Cr4 F5 Cr5 124.1(3) . . ?
Cr5 F6 Cr6 124.8(3) . . ?
Cr6 F7 Ce1 134.4(3) . . ?
C1 O1 Cr6 135.7(6) . . ?
C1 O2 Ce1 144.2(6) . . ?
C6 O3 Cr6 137.0(7) . . ?
C6 O4 Ce1 141.0(7) . . ?
C11 O5 Cr6 136.4(7) . . ?
C11 O6 Cr5 125.6(7) . . ?
C16 O7 Cr6 130.4(7) . . ?
C16 O8 Cr5 136.2(7) . . ?
C21 O9 Cr5 134.0(6) . . ?
C21 O10 Cr4 132.0(7) . . ?
C26 O11 Cr5 130.1(7) . . ?
C26 O12 Cr4 134.9(7) . . ?
C31 O13 Cr4 133.7(7) . . ?
C31 O14 Cr3 135.8(7) . . ?
C36 O15 Cr4 134.5(7) . . ?
C36 O16 Cr3 134.0(7) . . ?
C41 O17 Cr3 133.9(7) . . ?
C41 O18 Cr2 134.8(7) . . ?
C46 O19 Cr3 134.2(7) . . ?
C46 O20 Cr2 137.6(7) . . ?
C51 O21 Cr2 135.8(7) . . ?
C51 O22 Cr1 129.8(7) . . ?
C56 O23 Cr2 131.2(6) . . ?
C56 O24 Cr1 135.9(6) . . ?
C61 O25 Cr1 132.9(7) . . ?
C61 O26 Ce1 143.3(6) . . ?
C66 O27 Cr1 139.2(7) . . ?
C66 O28 Ce1 136.6(6) . . ?
C74 O29 C71 108.0(9) . . ?
C74 O29 Ce1 130.0(7) . . ?
C71 O29 Ce1 122.0(6) . . ?
C75 O30 C78 107.5(9) . . ?
C75 O30 Ce1 124.8(7) . . ?
C78 O30 Ce1 124.9(7) . . ?
C86 O31 C89 112(2) . . ?

loop_
_geom_bond_atom_site_label_1
_geom_bond_atom_site_label_2
_geom_bond_distance
_geom_bond_site_symmetry_2
_geom_bond_publ_flag
Ce1 F1 2.337(5) . ?
Ce1 F7 2.367(6) . ?
Ce1 O2 2.420(8) . ?
Ce1 O26 2.462(8) . ?
Ce1 O4 2.477(7) . ?
Ce1 O28 2.482(7) . ?
Ce1 O29 2.550(7) . ?
Ce1 O30 2.596(6) . ?
Cr1 F1 1.909(6) . ?
Cr1 F2 1.934(6) . ?
Cr1 O25 1.937(8) . ?
Cr1 O27 1.941(7) . ?
Cr1 O22 1.978(7) . ?
Cr1 O24 1.993(7) . ?
Cr2 F2 1.901(6) . ?
Cr2 F3 1.908(6) . ?
Cr2 O23 1.947(7) . ?
Cr2 O18 1.951(8) . ?
Cr2 O20 1.952(8) . ?
Cr2 O21 1.953(7) . ?
Cr3 F4 1.910(6) . ?
Cr3 F3 1.921(6) . ?
Cr3 O19 1.938(9) . ?
Cr3 O14 1.939(9) . ?
Cr3 O16 1.956(9) . ?
Cr3 O17 1.976(9) . ?
Cr4 F5 1.909(6) . ?
Cr4 F4 1.910(6) . ?
Cr4 O12 1.945(8) . ?
Cr4 O10 1.952(8) . ?
Cr4 O13 1.955(8) . ?
Cr4 O15 1.968(8) . ?
Cr5 F6 1.915(6) . ?
Cr5 F5 1.916(6) . ?
Cr5 O6 1.943(8) . ?
Cr5 O8 1.958(8) . ?
Cr5 O9 1.961(8) . ?
Cr5 O11 1.975(8) . ?
Cr6 F7 1.888(6) . ?
Cr6 F6 1.927(6) . ?
Cr6 O1 1.942(7) . ?
Cr6 O3 1.947(8) . ?
Cr6 O7 1.972(8) . ?
Cr6 O5 1.997(7) . ?
C1 O1 1.244(12) . ?
C1 O2 1.278(13) . ?
C1 C2 1.525(11) . ?
C2 C3 1.487(12) . ?
C2 C4 1.510(12) . ?
C2 C5 1.543(12) . ?
C3 H3A 0.98 . ?
C3 H3B 0.98 . ?
C3 H3C 0.98 . ?
C4 H4A 0.98 . ?
C4 H4B 0.98 . ?
C4 H4C 0.98 . ?
C5 H5A 0.98 . ?
C5 H5B 0.98 . ?
C5 H5C 0.98 . ?
C6 O4 1.245(13) . ?
C6 O3 1.255(13) . ?
C6 C7 1.527(12) . ?
C7 C8 1.476(13) . ?
C7 C9 1.515(14) . ?
C7 C10 1.528(14) . ?
C8 H8A 0.98 . ?
C8 H8B 0.98 . ?
C8 H8C 0.98 . ?
C9 H9A 0.98 . ?
C9 H9B 0.98 . ?
C9 H9C 0.98 . ?
C10 H10A 0.98 . ?
C10 H10B 0.98 . ?
C10 H10C 0.98 . ?
C11 O5 1.221(13) . ?
C11 O6 1.294(13) . ?
C11 C12 1.516(11) . ?
C12 C13 1.503(12) . ?
C12 C14 1.509(13) . ?
C12 C15 1.526(13) . ?
C13 H13A 0.98 . ?
C13 H13B 0.98 . ?
C13 H13C 0.98 . ?
C14 H14A 0.98 . ?
C14 H14B 0.98 . ?
C14 H14C 0.98 . ?
C15 H15A 0.98 . ?
C15 H15B 0.98 . ?
C15 H15C 0.98 . ?
C16 O7 1.256(13) . ?
C16 O8 1.270(14) . ?
C16 C17 1.514(11) . ?
C17 C19 1.490(13) . ?
C17 C20 1.495(14) . ?
C17 C18 1.522(13) . ?
C18 H18A 0.98 . ?
C18 H18B 0.98 . ?
C18 H18C 0.98 . ?
C19 H19A 0.98 . ?
C19 H19B 0.98 . ?
C19 H19C 0.98 . ?
C20 H20A 0.98 . ?
C20 H20B 0.98 . ?
C20 H20C 0.98 . ?
C21 O10 1.229(12) . ?
C21 O9 1.270(13) . ?
C21 C22 1.524(12) . ?
C22 C24 1.472(13) . ?
C22 C23 1.493(13) . ?
C22 C25 1.549(14) . ?
C23 H23A 0.98 . ?
C23 H23B 0.98 . ?
C23 H23C 0.98 . ?
C24 H24A 0.98 . ?
C24 H24B 0.98 . ?
C24 H24C 0.98 . ?
C25 H25A 0.98 . ?
C25 H25B 0.98 . ?
C25 H25C 0.98 . ?
C26 O11 1.238(13) . ?
C26 O12 1.277(13) . ?
C26 C27 1.531(12) . ?
C27 C28 1.459(13) . ?
C27 C29 1.475(13) . ?
C27 C30 1.592(15) . ?
C28 H28A 0.98 . ?
C28 H28B 0.98 . ?
C28 H28C 0.98 . ?
C29 H29A 0.98 . ?
C29 H29B 0.98 . ?
C29 H29C 0.98 . ?
C30 H30A 0.98 . ?
C30 H30B 0.98 . ?
C30 H30C 0.98 . ?
C31 O13 1.242(12) . ?
C31 O14 1.266(13) . ?
C31 C32 1.518(11) . ?
C32 C33 1.491(13) . ?
C32 C34 1.513(12) . ?
C32 C35 1.522(13) . ?
C33 H33A 0.98 . ?
C33 H33B 0.98 . ?
C33 H33C 0.98 . ?
C34 H34A 0.98 . ?
C34 H34B 0.98 . ?
C34 H34C 0.98 . ?
C35 H35A 0.98 . ?
C35 H35B 0.98 . ?
C35 H35C 0.98 . ?
C36 O16 1.239(14) . ?
C36 O15 1.245(14) . ?
C36 C37 1.515(11) . ?
C37 C38 1.485(13) . ?
C37 C39 1.495(13) . ?
C37 C40 1.525(14) . ?
C38 H38A 0.98 . ?
C38 H38B 0.98 . ?
C38 H38C 0.98 . ?
C39 H39A 0.98 . ?
C39 H39B 0.98 . ?
C39 H39C 0.98 . ?
C40 H40A 0.98 . ?
C40 H40B 0.98 . ?
C40 H40C 0.98 . ?
C41 O17 1.213(13) . ?
C41 O18 1.263(13) . ?
C41 C42 1.512(12) . ?
C42 C43 1.478(14) . ?
C42 C44 1.490(14) . ?
C42 C45 1.493(14) . ?
C43 H43A 0.98 . ?
C43 H43B 0.98 . ?
C43 H43C 0.98 . ?
C44 H44A 0.98 . ?
C44 H44B 0.98 . ?
C44 H44C 0.98 . ?
C45 H45A 0.98 . ?
C45 H45B 0.98 . ?
C45 H45C 0.98 . ?
C46 O20 1.239(13) . ?
C46 O19 1.270(13) . ?
C46 C47 1.520(11) . ?
C47 C48 1.489(12) . ?
C47 C49 1.497(12) . ?
C47 C50 1.533(12) . ?
C48 H48A 0.98 . ?
C48 H48B 0.98 . ?
C48 H48C 0.98 . ?
C49 H49A 0.98 . ?
C49 H49B 0.98 . ?
C49 H49C 0.98 . ?
C50 H50A 0.98 . ?
C50 H50B 0.98 . ?
C50 H50C 0.98 . ?
C51 O21 1.246(13) . ?
C51 O22 1.254(13) . ?
C51 C52 1.524(11) . ?
C52 C54 1.499(13) . ?
C52 C53 1.511(12) . ?
C52 C55 1.515(13) . ?
C53 H53A 0.98 . ?
C53 H53B 0.98 . ?
C53 H53C 0.98 . ?
C54 H54A 0.98 . ?
C54 H54B 0.98 . ?
C54 H54C 0.98 . ?
C55 H55A 0.98 . ?
C55 H55B 0.98 . ?
C55 H55C 0.98 . ?
C56 O23 1.249(12) . ?
C56 O24 1.251(12) . ?
C56 C57 1.528(11) . ?
C57 C59 1.500(12) . ?
C57 C58 1.517(12) . ?
C57 C60 1.534(11) . ?
C58 H58A 0.98 . ?
C58 H58B 0.98 . ?
C58 H58C 0.98 . ?
C59 H59A 0.98 . ?
C59 H59B 0.98 . ?
C59 H59C 0.98 . ?
C60 H60A 0.98 . ?
C60 H60B 0.98 . ?
C60 H60C 0.98 . ?
C61 O26 1.256(12) . ?
C61 O25 1.287(13) . ?
C61 C62 1.528(11) . ?
C62 C64 1.491(12) . ?
C62 C63 1.511(12) . ?
C62 C65 1.520(12) . ?
C63 H63A 0.98 . ?
C63 H63B 0.98 . ?
C63 H63C 0.98 . ?
C64 H64A 0.98 . ?
C64 H64B 0.98 . ?
C64 H64C 0.98 . ?
C65 H65A 0.98 . ?
C65 H65B 0.98 . ?
C65 H65C 0.98 . ?
C66 O27 1.249(13) . ?
C66 O28 1.259(12) . ?
C66 C67 1.516(11) . ?
C67 C68 1.493(13) . ?
C67 C69 1.502(12) . ?
C67 C70 1.516(13) . ?
C68 H68A 0.98 . ?
C68 H68B 0.98 . ?
C68 H68C 0.98 . ?
C69 H69A 0.98 . ?
C69 H69B 0.98 . ?
C69 H69C 0.98 . ?
C70 H70A 0.98 . ?
C70 H70B 0.98 . ?
C70 H70C 0.98 . ?
C71 C72 1.485(18) . ?
C71 O29 1.494(14) . ?
C71 H71A 0.99 . ?
C71 H71B 0.99 . ?
C72 C73 1.51(2) . ?
C72 H72A 0.99 . ?
C72 H72B 0.99 . ?
C73 C74 1.49(2) . ?
C73 H73A 0.99 . ?
C73 H73B 0.99 . ?
C74 O29 1.413(15) . ?
C74 H74A 0.99 . ?
C74 H74B 0.99 . ?
C75 O30 1.407(14) . ?
C75 C76 1.468(19) . ?
C75 H75A 0.99 . ?
C75 H75B 0.99 . ?
C76 C77 1.43(2) . ?
C76 H76A 0.99 . ?
C76 H76B 0.99 . ?
C77 C78 1.450(18) . ?
C77 H77A 0.99 . ?
C77 H77B 0.99 . ?
C78 O30 1.420(15) . ?
C78 H78A 0.99 . ?
C78 H78B 0.99 . ?
N1 C81 1.21(3) . ?
C81 C80 1.34(3) . ?
C80 H80A 0.98 . ?
C80 H80B 0.98 . ?
C80 H80C 0.98 . ?
C83 C84 1.48(2) . ?
C83 H83A 0.98 . ?
C83 H83B 0.98 . ?
C83 H83C 0.98 . ?
C84 N2 1.15(2) . ?
C86 O31 1.451(19) . ?
C86 C87 1.542(19) . ?
C86 H86A 0.99 . ?
C86 H86B 0.99 . ?
C87 C88 1.582(19) . ?
C87 H87A 0.99 . ?
C87 H87B 0.99 . ?
C88 C89 1.55(2) . ?
C88 H88A 0.99 . ?
C88 H88B 0.99 . ?
C89 O31 1.47(2) . ?
C89 H89A 0.99 . ?
C89 H89B 0.99 . ?

loop_
_geom_torsion_atom_site_label_1
_geom_torsion_atom_site_label_2
_geom_torsion_atom_site_label_3
_geom_torsion_atom_site_label_4
_geom_torsion
_geom_torsion_site_symmetry_1
_geom_torsion_site_symmetry_2
_geom_torsion_site_symmetry_3
_geom_torsion_site_symmetry_4
_geom_torsion_publ_flag
O1 C1 C2 C3 146.7(12) . . . . ?
O2 C1 C2 C3 -42.1(14) . . . . ?
O1 C1 C2 C4 -93.4(13) . . . . ?
O2 C1 C2 C4 77.8(12) . . . . ?
O1 C1 C2 C5 25.1(15) . . . . ?
O2 C1 C2 C5 -163.8(10) . . . . ?
O4 C6 C7 C8 -5(2) . . . . ?
O3 C6 C7 C8 178.8(15) . . . . ?
O4 C6 C7 C9 119.5(16) . . . . ?
O3 C6 C7 C9 -56.5(17) . . . . ?
O4 C6 C7 C10 -130.6(16) . . . . ?
O3 C6 C7 C10 53.5(17) . . . . ?
O5 C11 C12 C13 3.9(14) . . . . ?
O6 C11 C12 C13 -177.8(10) . . . . ?
O5 C11 C12 C14 -115.3(13) . . . . ?
O6 C11 C12 C14 63.0(13) . . . . ?
O5 C11 C12 C15 126.5(13) . . . . ?
O6 C11 C12 C15 -55.2(14) . . . . ?
O7 C16 C17 C19 3.1(16) . . . . ?
O8 C16 C17 C19 178.9(12) . . . . ?
O7 C16 C17 C20 127.5(15) . . . . ?
O8 C16 C17 C20 -56.7(17) . . . . ?
O7 C16 C17 C18 -115.0(15) . . . . ?
O8 C16 C17 C18 60.7(15) . . . . ?
O10 C21 C22 C24 -42.2(18) . . . . ?
O9 C21 C22 C24 140.6(15) . . . . ?
O10 C21 C22 C23 -173.1(12) . . . . ?
O9 C21 C22 C23 9.7(16) . . . . ?
O10 C21 C22 C25 72.7(15) . . . . ?
O9 C21 C22 C25 -104.5(14) . . . . ?
O11 C26 C27 C28 -10.5(18) . . . . ?
O12 C26 C27 C28 168.0(15) . . . . ?
O11 C26 C27 C29 141.1(15) . . . . ?
O12 C26 C27 C29 -40.4(17) . . . . ?
O11 C26 C27 C30 -117.4(15) . . . . ?
O12 C26 C27 C30 61.0(15) . . . . ?
O13 C31 C32 C33 0.4(15) . . . . ?
O14 C31 C32 C33 179.7(11) . . . . ?
O13 C31 C32 C34 123.1(13) . . . . ?
O14 C31 C32 C34 -57.5(15) . . . . ?
O13 C31 C32 C35 -119.9(13) . . . . ?
O14 C31 C32 C35 59.4(14) . . . . ?
O16 C36 C37 C38 139.6(14) . . . . ?
O15 C36 C37 C38 -43.0(16) . . . . ?
O16 C36 C37 C39 16.7(17) . . . . ?
O15 C36 C37 C39 -166.0(13) . . . . ?
O16 C36 C37 C40 -100.7(16) . . . . ?
O15 C36 C37 C40 76.6(16) . . . . ?
O17 C41 C42 C43 -28.3(19) . . . . ?
O18 C41 C42 C43 154.5(16) . . . . ?
O17 C41 C42 C44 88.3(19) . . . . ?
O18 C41 C42 C44 -88.9(19) . . . . ?
O17 C41 C42 C45 -152.7(16) . . . . ?
O18 C41 C42 C45 30.0(19) . . . . ?
O20 C46 C47 C48 163.1(12) . . . . ?
O19 C46 C47 C48 -16.2(15) . . . . ?
O20 C46 C47 C49 38.6(15) . . . . ?
O19 C46 C47 C49 -140.7(13) . . . . ?
O20 C46 C47 C50 -79.5(14) . . . . ?
O19 C46 C47 C50 101.2(13) . . . . ?
O21 C51 C52 C54 -96.9(13) . . . . ?
O22 C51 C52 C54 77.3(13) . . . . ?
O21 C51 C52 C53 22.0(16) . . . . ?
O22 C51 C52 C53 -163.8(12) . . . . ?
O21 C51 C52 C55 143.8(14) . . . . ?
O22 C51 C52 C55 -42.0(17) . . . . ?
O23 C56 C57 C59 41.3(13) . . . . ?
O24 C56 C57 C59 -139.3(10) . . . . ?
O23 C56 C57 C58 -77.3(12) . . . . ?
O24 C56 C57 C58 102.2(11) . . . . ?
O23 C56 C57 C60 162.7(10) . . . . ?
O24 C56 C57 C60 -17.9(13) . . . . ?
O26 C61 C62 C64 113.6(12) . . . . ?
O25 C61 C62 C64 -66.7(13) . . . . ?
O26 C61 C62 C63 -127.6(12) . . . . ?
O25 C61 C62 C63 52.2(12) . . . . ?
O26 C61 C62 C65 -6.7(15) . . . . ?
O25 C61 C62 C65 173.0(10) . . . . ?
O27 C66 C67 C68 82.8(15) . . . . ?
O28 C66 C67 C68 -97.2(14) . . . . ?
O27 C66 C67 C69 -35.8(15) . . . . ?
O28 C66 C67 C69 144.2(12) . . . . ?
O27 C66 C67 C70 -159.4(15) . . . . ?
O28 C66 C67 C70 20.7(17) . . . . ?
O29 C71 C72 C73 28.4(16) . . . . ?
C71 C72 C73 C74 -37.4(18) . . . . ?
C72 C73 C74 O29 33.5(19) . . . . ?
O30 C75 C76 C77 -7(2) . . . . ?
C75 C76 C77 C78 15(2) . . . . ?
C76 C77 C78 O30 -18.7(18) . . . . ?
O31 C86 C87 C88 27(4) . . . . ?
C86 C87 C88 C89 -44(3) . . . . ?
C87 C88 C89 O31 44(4) . . . . ?
F2 Cr1 F1 Ce1 139.7(4) . . . . ?
O25 Cr1 F1 Ce1 51.4(4) . . . . ?
O27 Cr1 F1 Ce1 -40.5(4) . . . . ?
O22 Cr1 F1 Ce1 -129.8(4) . . . . ?
O24 Cr1 F1 Ce1 -118(8) . . . . ?
F7 Ce1 F1 Cr1 -163.7(4) . . . . ?
O2 Ce1 F1 Cr1 -100.5(4) . . . . ?
O26 Ce1 F1 Cr1 -35.4(4) . . . . ?
O4 Ce1 F1 Cr1 160.2(4) . . . . ?
O28 Ce1 F1 Cr1 41.6(4) . . . . ?
O29 Ce1 F1 Cr1 12.0(6) . . . . ?
O30 Ce1 F1 Cr1 116.0(4) . . . . ?
F3 Cr2 F2 Cr1 -132.1(4) . . . . ?
O23 Cr2 F2 Cr1 48.0(4) . . . . ?
O18 Cr2 F2 Cr1 136.9(4) . . . . ?
O20 Cr2 F2 Cr1 -18E1(10) . . . . ?
O21 Cr2 F2 Cr1 -41.3(4) . . . . ?
F1 Cr1 F2 Cr2 139.8(4) . . . . ?
O25 Cr1 F2 Cr2 -126.3(4) . . . . ?
O27 Cr1 F2 Cr2 -38(5) . . . . ?
O22 Cr1 F2 Cr2 50.3(4) . . . . ?
O24 Cr1 F2 Cr2 -38.3(4) . . . . ?
F2 Cr2 F3 Cr3 -134.0(4) . . . . ?
O23 Cr2 F3 Cr3 4E1(3) . . . . ?
O18 Cr2 F3 Cr3 -46.5(4) . . . . ?
O20 Cr2 F3 Cr3 44.5(4) . . . . ?
O21 Cr2 F3 Cr3 134.2(4) . . . . ?
F4 Cr3 F3 Cr2 131.5(4) . . . . ?
O19 Cr3 F3 Cr2 -47.5(5) . . . . ?
O14 Cr3 F3 Cr2 -135.3(4) . . . . ?
O16 Cr3 F3 Cr2 17E1(10) . . . . ?
O17 Cr3 F3 Cr2 44.5(4) . . . . ?
F5 Cr4 F4 Cr3 -134.9(4) . . . . ?
O12 Cr4 F4 Cr3 131.8(4) . . . . ?
O10 Cr4 F4 Cr3 -146(8) . . . . ?
O13 Cr4 F4 Cr3 -46.9(4) . . . . ?
O15 Cr4 F4 Cr3 43.5(4) . . . . ?
F3 Cr3 F4 Cr4 130.3(4) . . . . ?
O19 Cr3 F4 Cr4 -18E1(10) . . . . ?
O14 Cr3 F4 Cr4 41.4(5) . . . . ?
O16 Cr3 F4 Cr4 -48.8(5) . . . . ?
O17 Cr3 F4 Cr4 -137.6(4) . . . . ?
F4 Cr4 F5 Cr5 -128.4(4) . . . . ?
O12 Cr4 F5 Cr5 -39.0(4) . . . . ?
O10 Cr4 F5 Cr5 51.2(4) . . . . ?
O13 Cr4 F5 Cr5 139.3(4) . . . . ?
O15 Cr4 F5 Cr5 17E1(9) . . . . ?
F6 Cr5 F5 Cr4 139.0(4) . . . . ?
O6 Cr5 F5 Cr4 -124(18) . . . . ?
O8 Cr5 F5 Cr4 -129.2(4) . . . . ?
O9 Cr5 F5 Cr4 -41.5(4) . . . . ?
O11 Cr5 F5 Cr4 48.6(4) . . . . ?
F5 Cr5 F6 Cr6 127.3(4) . . . . ?
O6 Cr5 F6 Cr6 -51.6(4) . . . . ?
O8 Cr5 F6 Cr6 38.9(4) . . . . ?
O9 Cr5 F6 Cr6 9E1(2) . . . . ?
O11 Cr5 F6 Cr6 -140.5(4) . . . . ?
F7 Cr6 F6 Cr5 -140.9(4) . . . . ?
O1 Cr6 F6 Cr5 124.9(4) . . . . ?
O3 Cr6 F6 Cr5 29(5) . . . . ?
O7 Cr6 F6 Cr5 -52.0(4) . . . . ?
O5 Cr6 F6 Cr5 36.7(4) . . . . ?
F6 Cr6 F7 Ce1 -135.8(4) . . . . ?
O1 Cr6 F7 Ce1 -46.7(5) . . . . ?
O3 Cr6 F7 Ce1 44.8(5) . . . . ?
O7 Cr6 F7 Ce1 134.0(4) . . . . ?
O5 Cr6 F7 Ce1 127(7) . . . . ?
F1 Ce1 F7 Cr6 162.6(4) . . . . ?
O2 Ce1 F7 Cr6 41.6(4) . . . . ?
O26 Ce1 F7 Cr6 101.4(4) . . . . ?
O4 Ce1 F7 Cr6 -39.2(4) . . . . ?
O28 Ce1 F7 Cr6 -155.5(4) . . . . ?
O29 Ce1 F7 Cr6 -13.2(6) . . . . ?
O30 Ce1 F7 Cr6 -114.7(4) . . . . ?
O2 C1 O1 Cr6 4(2) . . . . ?
C2 C1 O1 Cr6 174.5(8) . . . . ?
F7 Cr6 O1 C1 16.9(13) . . . . ?
F6 Cr6 O1 C1 106.3(12) . . . . ?
O3 Cr6 O1 C1 -77.3(13) . . . . ?
O7 Cr6 O1 C1 -18E1(10) . . . . ?
O5 Cr6 O1 C1 -162.9(13) . . . . ?
O1 C1 O2 Ce1 -5(2) . . . . ?
C2 C1 O2 Ce1 -175.9(9) . . . . ?
F1 Ce1 O2 C1 -76.9(13) . . . . ?
F7 Ce1 O2 C1 -12.6(13) . . . . ?
O26 Ce1 O2 C1 -141.9(14) . . . . ?
O4 Ce1 O2 C1 65.2(13) . . . . ?
O28 Ce1 O2 C1 -174.9(12) . . . . ?
O29 Ce1 O2 C1 137.0(13) . . . . ?
O30 Ce1 O2 C1 27.9(15) . . . . ?
O4 C6 O3 Cr6 13(2) . . . . ?
C7 C6 O3 Cr6 -171.7(9) . . . . ?
F7 Cr6 O3 C6 -25.8(12) . . . . ?
F6 Cr6 O3 C6 164(5) . . . . ?
O1 Cr6 O3 C6 68.5(12) . . . . ?
O7 Cr6 O3 C6 -114.6(12) . . . . ?
O5 Cr6 O3 C6 156.6(12) . . . . ?
O3 C6 O4 Ce1 -9(2) . . . . ?
C7 C6 O4 Ce1 175.1(9) . . . . ?
F1 Ce1 O4 C6 54.0(13) . . . . ?
F7 Ce1 O4 C6 17.9(12) . . . . ?
O2 Ce1 O4 C6 -57.7(12) . . . . ?
O26 Ce1 O4 C6 -101.8(12) . . . . ?
O28 Ce1 O4 C6 158.7(11) . . . . ?
O29 Ce1 O4 C6 -145.5(12) . . . . ?
O30 Ce1 O4 C6 99.8(12) . . . . ?
O6 C11 O5 Cr6 -1.4(18) . . . . ?
C12 C11 O5 Cr6 176.6(7) . . . . ?
F7 Cr6 O5 C11 93(7) . . . . ?
F6 Cr6 O5 C11 -4.1(10) . . . . ?
O1 Cr6 O5 C11 -93.2(10) . . . . ?
O3 Cr6 O5 C11 175.4(10) . . . . ?
O7 Cr6 O5 C11 86.1(10) . . . . ?
O5 C11 O6 Cr5 -24.5(16) . . . . ?
C12 C11 O6 Cr5 157.5(7) . . . . ?
F6 Cr5 O6 C11 44.4(9) . . . . ?
F5 Cr5 O6 C11 -53(19) . . . . ?
O8 Cr5 O6 C11 -47.3(9) . . . . ?
O9 Cr5 O6 C11 -135.1(9) . . . . ?
O11 Cr5 O6 C11 134.9(9) . . . . ?
O8 C16 O7 Cr6 -16.5(16) . . . . ?
C17 C16 O7 Cr6 158.8(8) . . . . ?
F7 Cr6 O7 C16 130.9(9) . . . . ?
F6 Cr6 O7 C16 41.5(9) . . . . ?
O1 Cr6 O7 C16 -36(7) . . . . ?
O3 Cr6 O7 C16 -135.0(9) . . . . ?
O5 Cr6 O7 C16 -49.4(9) . . . . ?
O7 C16 O8 Cr5 -10.3(17) . . . . ?
C17 C16 O8 Cr5 174.2(8) . . . . ?
F6 Cr5 O8 C16 -1.1(10) . . . . ?
F5 Cr5 O8 C16 -88.5(10) . . . . ?
O6 Cr5 O8 C16 91.6(10) . . . . ?
O9 Cr5 O8 C16 179.6(10) . . . . ?
O11 Cr5 O8 C16 164(8) . . . . ?
O10 C21 O9 Cr5 17.0(18) . . . . ?
C22 C21 O9 Cr5 -166.1(8) . . . . ?
F6 Cr5 O9 C21 4E1(2) . . . . ?
F5 Cr5 O9 C21 2.6(10) . . . . ?
O6 Cr5 O9 C21 -178.4(10) . . . . ?
O8 Cr5 O9 C21 91.0(10) . . . . ?
O11 Cr5 O9 C21 -89.6(10) . . . . ?
O9 C21 O10 Cr4 2.5(18) . . . . ?
C22 C21 O10 Cr4 -174.3(8) . . . . ?
F5 Cr4 O10 C21 -32.0(10) . . . . ?
F4 Cr4 O10 C21 -21(8) . . . . ?
O12 Cr4 O10 C21 61.3(10) . . . . ?
O13 Cr4 O10 C21 -120.1(10) . . . . ?
O15 Cr4 O10 C21 149.6(10) . . . . ?
O12 C26 O11 Cr5 16.4(16) . . . . ?
C27 C26 O11 Cr5 -165.3(8) . . . . ?
F6 Cr5 O11 C26 -124.8(9) . . . . ?
F5 Cr5 O11 C26 -37.3(9) . . . . ?
O6 Cr5 O11 C26 142.6(9) . . . . ?
O8 Cr5 O11 C26 70(8) . . . . ?
O9 Cr5 O11 C26 54.5(9) . . . . ?
O11 C26 O12 Cr4 2.4(17) . . . . ?
C27 C26 O12 Cr4 -175.9(8) . . . . ?
F5 Cr4 O12 C26 8.3(10) . . . . ?
F4 Cr4 O12 C26 94.8(10) . . . . ?
O10 Cr4 O12 C26 -82.9(10) . . . . ?
O13 Cr4 O12 C26 -123(9) . . . . ?
O15 Cr4 O12 C26 -172.6(10) . . . . ?
O14 C31 O13 Cr4 -10.4(18) . . . . ?
C32 C31 O13 Cr4 168.9(8) . . . . ?
F5 Cr4 O13 C31 117.6(10) . . . . ?
F4 Cr4 O13 C31 31.2(10) . . . . ?
O12 Cr4 O13 C31 -111(9) . . . . ?
O10 Cr4 O13 C31 -151.1(10) . . . . ?
O15 Cr4 O13 C31 -61.4(10) . . . . ?
O13 C31 O14 Cr3 -1.2(19) . . . . ?
C32 C31 O14 Cr3 179.5(8) . . . . ?
F4 Cr3 O14 C31 -13.5(12) . . . . ?
F3 Cr3 O14 C31 -101.0(12) . . . . ?
O19 Cr3 O14 C31 167.3(12) . . . . ?
O16 Cr3 O14 C31 77.8(12) . . . . ?
O17 Cr3 O14 C31 9E1(2) . . . . ?
O16 C36 O15 Cr4 -2(2) . . . . ?
C37 C36 O15 Cr4 -179.6(8) . . . . ?
F5 Cr4 O15 C36 45(11) . . . . ?
F4 Cr4 O15 C36 -13.8(11) . . . . ?
O12 Cr4 O15 C36 -103.3(11) . . . . ?
O10 Cr4 O15 C36 166.6(11) . . . . ?
O13 Cr4 O15 C36 78.4(11) . . . . ?
O15 C36 O16 Cr3 -9(2) . . . . ?
C37 C36 O16 Cr3 168.1(9) . . . . ?
F4 Cr3 O16 C36 31.1(13) . . . . ?
F3 Cr3 O16 C36 -8(16) . . . . ?
O19 Cr3 O16 C36 -149.9(13) . . . . ?
O14 Cr3 O16 C36 -62.0(13) . . . . ?
O17 Cr3 O16 C36 118.2(13) . . . . ?
O18 C41 O17 Cr3 -5.1(18) . . . . ?
C42 C41 O17 Cr3 177.9(9) . . . . ?
F4 Cr3 O17 C41 -102.7(11) . . . . ?
F3 Cr3 O17 C41 -15.3(11) . . . . ?
O19 Cr3 O17 C41 76.5(11) . . . . ?
O14 Cr3 O17 C41 16E1(2) . . . . ?
O16 Cr3 O17 C41 166.0(11) . . . . ?
O17 C41 O18 Cr2 0.1(18) . . . . ?
C42 C41 O18 Cr2 177.0(8) . . . . ?
F2 Cr2 O18 C41 110.8(10) . . . . ?
F3 Cr2 O18 C41 22.9(10) . . . . ?
O23 Cr2 O18 C41 -156.4(10) . . . . ?
O20 Cr2 O18 C41 -67.7(10) . . . . ?
O21 Cr2 O18 C41 18E1(10) . . . . ?
O20 C46 O19 Cr3 1(2) . . . . ?
C47 C46 O19 Cr3 179.8(9) . . . . ?
F4 Cr3 O19 C46 -3E1(2) . . . . ?
F3 Cr3 O19 C46 22.7(13) . . . . ?
O14 Cr3 O19 C46 111.6(13) . . . . ?
O16 Cr3 O19 C46 -158.2(13) . . . . ?
O17 Cr3 O19 C46 -69.4(13) . . . . ?
O19 C46 O20 Cr2 -5.8(19) . . . . ?
C47 C46 O20 Cr2 174.9(7) . . . . ?
F2 Cr2 O20 C46 29(10) . . . . ?
F3 Cr2 O20 C46 -15.0(12) . . . . ?
O23 Cr2 O20 C46 164.9(12) . . . . ?
O18 Cr2 O20 C46 75.9(12) . . . . ?
O21 Cr2 O20 C46 -105.8(12) . . . . ?
O22 C51 O21 Cr2 -3.2(19) . . . . ?
C52 C51 O21 Cr2 170.2(8) . . . . ?
F2 Cr2 O21 C51 12.2(11) . . . . ?
F3 Cr2 O21 C51 100.2(11) . . . . ?
O23 Cr2 O21 C51 -80.5(11) . . . . ?
O18 Cr2 O21 C51 -56(11) . . . . ?
O20 Cr2 O21 C51 -169.3(11) . . . . ?
O21 C51 O22 Cr1 20.6(17) . . . . ?
C52 C51 O22 Cr1 -152.9(8) . . . . ?
F1 Cr1 O22 C51 -127.8(9) . . . . ?
F2 Cr1 O22 C51 -38.6(9) . . . . ?
O25 Cr1 O22 C51 32(6) . . . . ?
O27 Cr1 O22 C51 137.6(9) . . . . ?
O24 Cr1 O22 C51 52.6(9) . . . . ?
O24 C56 O23 Cr2 12.6(17) . . . . ?
C57 C56 O23 Cr2 -168.0(7) . . . . ?
F2 Cr2 O23 C56 -34.8(10) . . . . ?
F3 Cr2 O23 C56 15E1(3) . . . . ?
O18 Cr2 O23 C56 -122.3(10) . . . . ?
O20 Cr2 O23 C56 146.6(10) . . . . ?
O21 Cr2 O23 C56 56.9(10) . . . . ?
O23 C56 O24 Cr1 5.6(18) . . . . ?
C57 C56 O24 Cr1 -173.7(7) . . . . ?
F1 Cr1 O24 C56 -96(9) . . . . ?
F2 Cr1 O24 C56 6.7(10) . . . . ?
O25 Cr1 O24 C56 95.0(10) . . . . ?
O27 Cr1 O24 C56 -173.3(11) . . . . ?
O22 Cr1 O24 C56 -83.8(10) . . . . ?
O26 C61 O25 Cr1 14.1(16) . . . . ?
C62 C61 O25 Cr1 -165.7(7) . . . . ?
F1 Cr1 O25 C61 -38.5(10) . . . . ?
F2 Cr1 O25 C61 -127.6(10) . . . . ?
O27 Cr1 O25 C61 56.2(10) . . . . ?
O22 Cr1 O25 C61 161(5) . . . . ?
O24 Cr1 O25 C61 141.1(10) . . . . ?
O25 C61 O26 Ce1 14.0(19) . . . . ?
C62 C61 O26 Ce1 -166.3(7) . . . . ?
F1 Ce1 O26 C61 -4.3(11) . . . . ?
F7 Ce1 O26 C61 57.0(12) . . . . ?
O2 Ce1 O26 C61 116.0(12) . . . . ?
O4 Ce1 O26 C61 160.7(11) . . . . ?
O28 Ce1 O26 C61 -84.0(12) . . . . ?
O29 Ce1 O26 C61 -157.7(12) . . . . ?
O30 Ce1 O26 C61 -54.1(13) . . . . ?
O28 C66 O27 Cr1 -7.7(19) . . . . ?
C67 C66 O27 Cr1 172.3(8) . . . . ?
F1 Cr1 O27 C66 15.2(12) . . . . ?
F2 Cr1 O27 C66 -167(4) . . . . ?
O25 Cr1 O27 C66 -78.8(12) . . . . ?
O22 Cr1 O27 C66 104.6(12) . . . . ?
O24 Cr1 O27 C66 -166.8(12) . . . . ?
O27 C66 O28 Ce1 19.9(17) . . . . ?
C67 C66 O28 Ce1 -160.1(7) . . . . ?
F1 Ce1 O28 C66 -29.8(9) . . . . ?
F7 Ce1 O28 C66 -71.4(11) . . . . ?
O2 Ce1 O28 C66 80.9(11) . . . . ?
O26 Ce1 O28 C66 47.7(10) . . . . ?
O4 Ce1 O28 C66 -172.6(9) . . . . ?
O29 Ce1 O28 C66 132.0(10) . . . . ?
O30 Ce1 O28 C66 -113.4(10) . . . . ?
C73 C74 O29 C71 -15.8(17) . . . . ?
C73 C74 O29 Ce1 165.8(10) . . . . ?
C72 C71 O29 C74 -8.4(15) . . . . ?
C72 C71 O29 Ce1 170.2(9) . . . . ?
F1 Ce1 O29 C74 -87.5(12) . . . . ?
F7 Ce1 O29 C74 85.7(12) . . . . ?
O2 Ce1 O29 C74 34.0(11) . . . . ?
O26 Ce1 O29 C74 -41.5(11) . . . . ?
O4 Ce1 O29 C74 112.3(12) . . . . ?
O28 Ce1 O29 C74 -117.8(12) . . . . ?
O30 Ce1 O29 C74 177.3(11) . . . . ?
F1 Ce1 O29 C71 94.3(9) . . . . ?
F7 Ce1 O29 C71 -92.5(9) . . . . ?
O2 Ce1 O29 C71 -144.2(8) . . . . ?
O26 Ce1 O29 C71 140.3(8) . . . . ?
O4 Ce1 O29 C71 -65.9(8) . . . . ?
O28 Ce1 O29 C71 63.9(8) . . . . ?
O30 Ce1 O29 C71 -0.9(8) . . . . ?
C76 C75 O30 C78 -5.0(17) . . . . ?
C76 C75 O30 Ce1 -166.8(11) . . . . ?
C77 C78 O30 C75 14.9(15) . . . . ?
C77 C78 O30 Ce1 176.8(9) . . . . ?
F1 Ce1 O30 C75 118.1(10) . . . . ?
F7 Ce1 O30 C75 41.7(10) . . . . ?
O2 Ce1 O30 C75 2.3(12) . . . . ?
O26 Ce1 O30 C75 166.4(9) . . . . ?
O4 Ce1 O30 C75 -35.7(10) . . . . ?
O28 Ce1 O30 C75 -163.4(10) . . . . ?
O29 Ce1 O30 C75 -99.2(10) . . . . ?
F1 Ce1 O30 C78 -40.7(9) . . . . ?
F7 Ce1 O30 C78 -117.0(9) . . . . ?
O2 Ce1 O30 C78 -156.4(9) . . . . ?
O26 Ce1 O30 C78 7.7(10) . . . . ?
O4 Ce1 O30 C78 165.6(9) . . . . ?
O28 Ce1 O30 C78 37.8(9) . . . . ?
O29 Ce1 O30 C78 102.0(9) . . . . ?
C87 C86 O31 C89 1(5) . . . . ?
C88 C89 O31 C86 -29(5) . . . . ?
